data_4134291
loop_
_publ_author_name
'Gropp, Cornelius'
'Fischer, Stefan'
'Husch, Tamara'
'Trapp, Nils'
'Carreira, Erick M.'
'Diederich, Fran\,cois'

_publ_section_title
;
 Molecular Recognition and Cocrystallization of Methylated and Halogenated
 Fragments of Danicalipin A by Enantiopure Alleno-Acetylenic Cage
 Receptors.
;
_journal_issue 10
_journal_name_full 'Journal of the American Chemical Society'
_journal_page_first 4749
_journal_page_last 4755
_journal_paper_doi 10.1021/jacs.9b13217
_journal_volume 142
_journal_year 2020
_chemical_absolute_configuration ad
_chemical_formula_moiety 'C128 H168 O12, C4 H8 Br2 O'
_chemical_formula_sum 'C132 H176 Br2 O13'
_chemical_formula_weight 2130.54
_space_group_crystal_system orthorhombic
_space_group_IT_number 19
_space_group_name_Hall 'P 2ac 2ab'
_space_group_name_H-M_alt 'P 21 21 21'
_atom_sites_solution_hydrogens geom
_atom_sites_solution_primary dual
_audit_creation_date 2017-10-18
_audit_creation_method
;
Olex2 1.2
(compiled 2017.08.10 svn.r3458 for OlexSys, GUI svn.r5381)
;
_cell_angle_alpha 90
_cell_angle_beta 90
_cell_angle_gamma 90
_cell_formula_units_Z 4
_cell_length_a 15.60580(10)
_cell_length_b 18.73660(10)
_cell_length_c 43.8709(3)
_cell_measurement_reflns_used 105389
_cell_measurement_temperature 100.0(1)
_cell_measurement_theta_max 79.1870
_cell_measurement_theta_min 3.4730
_cell_volume 12827.84(14)
_computing_cell_refinement 'CrysAlisPro 1.171.39.31d (Rigaku OD, 2017)'
_computing_data_collection 'CrysAlisPro 1.171.39.31d (Rigaku OD, 2017)'
_computing_data_reduction 'CrysAlisPro 1.171.39.31d (Rigaku OD, 2017)'
_computing_molecular_graphics 'Olex2 (Dolomanov et al., 2009)'
_computing_publication_material 'Olex2 (Dolomanov et al., 2009)'
_computing_structure_refinement 'ShelXL (Sheldrick, 2015)'
_computing_structure_solution 'ShelXT (Sheldrick, 2015)'
_diffrn_ambient_environment N~2~
_diffrn_ambient_temperature 100.0(1)
_diffrn_detector 'CCD plate'
_diffrn_detector_type 'Pilatus 300K'
_diffrn_measured_fraction_theta_full 0.999
_diffrn_measured_fraction_theta_max 0.995
_diffrn_measurement_details
;
List of Runs (angles in degrees, time in seconds):

  # Type    Start    End  Width  t~exp~   \w     \q     \k     \f   Frames
--------------------------------------------------------------------------
  1  \w   -123.00 -36.00   0.50    1.10    --  -49.37 -46.00  99.00  174
  2  \w    -83.00   6.00   0.50    3.30    --  -70.00  38.00 -30.00  178
  3  \w    -62.00  25.00   0.50    1.10    --  -49.37  46.00-110.00  174
  4  \w    -73.00  17.00   0.50    1.10    --  -49.37  77.00  30.00  180
  5  \w    -94.00  -3.00   0.50    3.30    --  -70.00  77.00   0.00  182
  6  \w   -116.00 -78.00   0.50    1.10    --  -49.37 -77.00   0.00   76
  7  \w   -116.00 -78.00   0.50    1.10    --  -49.37 -77.00 -60.00   76
  8  \w   -116.00 -78.00   0.50    1.10    --  -49.37 -77.00-120.00   76
  9  \w   -116.00 -78.00   0.50    1.10    --  -49.37 -77.00-150.00   76
 10  \w   -140.00 -84.00   0.50    3.30    --  -70.00 -99.00-150.00  112
 11  \w   -137.00 -78.00   0.50    3.30    --  -70.00 -77.00 -60.00  118
 12  \w   -141.00 -75.00   0.50    3.30    --  -70.00-125.00  30.00  132
 13  \w   -116.00 -78.00   0.50    1.10    --  -49.37 -77.00 150.00   76
 14  \w     57.00 122.00   0.50    1.10    --   49.37-178.00  90.00  130
 15  \w     62.00 102.00   0.50    3.30    --  110.00 -99.00   0.00   80
 16  \w     73.00 121.00   0.50    3.30    --  110.00-125.00   0.00   96
 17  \w     60.00  86.00   0.50    3.30    --  110.00 -99.00  30.00   52
 18  \w     48.00  74.00   0.50    3.30    --  110.00 -57.00  60.00   52
 19  \w     95.00 123.00   0.50    3.30    --  110.00 -19.00  60.00   56
 20  \w    123.00 168.00   0.50    3.30    --  110.00  19.00  90.00   90
 21  \w    134.00 161.00   0.50    3.30    --  110.00  38.00 120.00   54
 22  \w     94.00 178.00   0.50    3.30    --  110.00  57.00   0.00  168
 23  \w    131.00 172.00   0.50    3.30    --  110.00  57.00 -60.00   82
 24  \w    113.00 138.00   0.50    3.30    --  110.00 125.00 -30.00   50
 25  \w     97.00 123.00   0.50    3.30    --  110.00  57.00 -60.00   52
 26  \w     95.00 176.00   0.50    3.30    --  110.00  57.00  30.00  162
 27  \w     98.00 171.00   0.50    3.30    --  110.00  57.00 120.00  146
 28  \w    101.00 178.00   0.50    3.30    --  110.00  57.00  60.00  154
 29  \w     96.00 123.00   0.50    3.30    --  110.00 -19.00   0.00   54
 30  \w     41.00 110.00   0.50    3.30    --  110.00 -97.00-117.00  138
 31  \w     94.00 123.00   0.50    3.30    --  110.00 -19.00-180.00   58
 32  \w     40.00 110.00   0.50    3.30    --  110.00 -99.00 -90.00  140
 33  \w     44.00 109.00   0.50    3.30    --  110.00 -99.00-180.00  130
 34  \w     47.00 119.00   0.50    3.30    --  110.00-125.00-180.00  144
 35  \w     38.00  84.00   0.50    3.30    --  110.00 -57.00-120.00   92
 36  \w     44.00  82.00   0.50    3.30    --  110.00 -57.00 -90.00   76
 37  \w     38.00  74.00   0.50    3.30    --  110.00 -57.00 -30.00   72
 38  \w     38.00  84.00   0.50    3.30    --  110.00 -57.00   0.00   92
 39  \w     43.00  69.00   0.50    3.30    --  110.00-125.00   0.00   52
 40  \w     39.00 108.00   0.50    3.30    --  110.00-125.00 120.00  138
 41  \w     38.00  84.00   0.50    3.30    --  110.00 -57.00 150.00   92
 42  \w     44.00  73.00   0.50    3.30    --  110.00 -99.00-150.00   58
;
_diffrn_measurement_device 'four-circle diffractometer'
_diffrn_measurement_device_type 'XtaLAB Synergy, Dualflex, Pilatus 300K'
_diffrn_measurement_method '\w scans'
_diffrn_orient_matrix_type 'CrysAlisPro convention (1999,Acta A55,543-557)'
_diffrn_orient_matrix_UB_11 0.0699105000
_diffrn_orient_matrix_UB_12 -0.0467838000
_diffrn_orient_matrix_UB_13 -0.0147092000
_diffrn_orient_matrix_UB_21 0.0531379000
_diffrn_orient_matrix_UB_22 0.0042354000
_diffrn_orient_matrix_UB_23 0.0295378000
_diffrn_orient_matrix_UB_31 -0.0450776000
_diffrn_orient_matrix_UB_32 -0.0674929000
_diffrn_orient_matrix_UB_33 0.0120108000
_diffrn_radiation_monochromator mirror
_diffrn_radiation_probe x-ray
_diffrn_radiation_type CuK\a
_diffrn_radiation_wavelength 1.54184
_diffrn_reflns_av_R_equivalents 0.0481
_diffrn_reflns_av_unetI/netI 0.0256
_diffrn_reflns_Laue_measured_fraction_full 0.999
_diffrn_reflns_Laue_measured_fraction_max 0.995
_diffrn_reflns_limit_h_max 16
_diffrn_reflns_limit_h_min -19
_diffrn_reflns_limit_k_max 22
_diffrn_reflns_limit_k_min -23
_diffrn_reflns_limit_l_max 55
_diffrn_reflns_limit_l_min -55
_diffrn_reflns_number 210855
_diffrn_reflns_point_group_measured_fraction_full 1.000
_diffrn_reflns_point_group_measured_fraction_max 0.990
_diffrn_reflns_theta_full 67.684
_diffrn_reflns_theta_max 79.808
_diffrn_reflns_theta_min 3.006
_diffrn_source 'micro-focus sealed X-ray tube'
_diffrn_source_type 'PhotonJet (Cu) X-ray Source'
_exptl_absorpt_coefficient_mu 1.233
_exptl_absorpt_correction_T_max 1.000
_exptl_absorpt_correction_T_min 0.591
_exptl_absorpt_correction_type gaussian
_exptl_absorpt_process_details
;
CrysAlisPro 1.171.39.31d (Rigaku Oxford Diffraction, 2017)
Numerical absorption correction based on gaussian integration over
			a multifaceted crystal model
Empirical absorption correction using spherical harmonics,
 implemented in SCALE3 ABSPACK scaling algorithm.
;
_exptl_crystal_colour 'clear colourless'
_exptl_crystal_colour_lustre clear
_exptl_crystal_colour_primary colourless
_exptl_crystal_density_diffrn 1.103
_exptl_crystal_description block
_exptl_crystal_F_000 4568
_exptl_crystal_size_max 0.226
_exptl_crystal_size_mid 0.111
_exptl_crystal_size_min 0.075
_refine_diff_density_max 2.766
_refine_diff_density_min -2.228
_refine_diff_density_rms 0.120
_refine_ls_abs_structure_details
;
 Flack x determined using 10633 quotients [(I+)-(I-)]/[(I+)+(I-)]
 (Parsons, Flack and Wagner, Acta Cryst. B69 (2013) 249-259).
;
_refine_ls_abs_structure_Flack 0.014(4)
_refine_ls_extinction_method none
_refine_ls_goodness_of_fit_ref 1.036
_refine_ls_hydrogen_treatment constr
_refine_ls_matrix_type full
_refine_ls_number_parameters 1453
_refine_ls_number_reflns 27662
_refine_ls_number_restraints 287
_refine_ls_restrained_S_all 1.040
_refine_ls_R_factor_all 0.0865
_refine_ls_R_factor_gt 0.0821
_refine_ls_shift/su_max 0.000
_refine_ls_shift/su_mean 0.000
_refine_ls_structure_factor_coef Fsqd
_refine_ls_weighting_details 'w=1/[\s^2^(Fo^2^)+(0.1989P)^2^+6.3994P] where P=(Fo^2^+2Fc^2^)/3'
_refine_ls_weighting_scheme calc
_refine_ls_wR_factor_gt 0.2409
_refine_ls_wR_factor_ref 0.2481
_reflns_Friedel_coverage 0.842
_reflns_Friedel_fraction_full 1.000
_reflns_Friedel_fraction_max 0.985
_reflns_number_gt 25334
_reflns_number_total 27662
_reflns_threshold_expression 'I > 2\s(I)'
_cod_data_source_file CCDC-1914841.cif
_cod_data_source_block d160815_44_24
_cod_depositor_comments 'Adding full bibliography for 4134283--4134298.cif.'
_cod_database_code 4134291
_shelx_shelxl_version_number 2016/6
_chemical_oxdiff_formula C132H176Br2O13
_shelx_space_group_comment
;
The symmetry employed for this shelxl refinement is uniquely defined
by the following loop, which should always be used as a source of
symmetry information in preference to the above space-group names.
They are only intended as comments.
;
_reflns_odcompleteness_completeness 99.96
_reflns_odcompleteness_iscentric 1
_reflns_odcompleteness_theta 66.97
_olex2_refinement_description
;
1. Fixed Uiso
 At 1.2 times of:
  All C(H) groups, All C(H,H) groups, All C(H,H,H,H) groups
 At 1.5 times of:
  All C(H,H,H) groups, All O(H) groups
2. Restrained distances
 C6-C5 \\sim C6-C5A \\sim C5-C4 \\sim C5A-C4A \\sim C4-C3 \\sim C4A-C3A \\sim
C3-C2 \\sim C3A-C2A \\sim C2-C1
 \\sim C2A-C1A
 with sigma of 0.02
 C1-C3 \\sim C1A-C3A \\sim C2-C4 \\sim C2A-C4A \\sim C3-C5 \\sim C3A-C5A \\sim
C4-C6 \\sim C4A-C6
 with sigma of 0.02
 C2C-C1B \\sim C2B-C1B
 with sigma of 0.02
 C4C-C3C \\sim C4B-C3B
 with sigma of 0.02
 Br2B-C3C \\sim Br2B-C3B
 with sigma of 0.02
 Br1B-C2B \\sim Br1B-C2C
 with sigma of 0.02
 C3C-C2C \\sim C3B-C2B
 with sigma of 0.02
 C9-C8A \\sim C9-C8 \\sim C8A-C7A \\sim C8-C7 \\sim C9-C10 \\sim C11-C10
 with sigma of 0.02
 C7A-C9 \\sim C7-C9 \\sim C8A-C10 \\sim C8-C10
 with sigma of 0.02
3. Rigid bond restraints
 C6, C1, C2, C3, C4, C5, C1A, C2A, C3A, C4A, C5A
 with sigma for 1-2 distances of 0.01 and sigma for 1-3 distances of 0.01
 C9, C10, C11, C7, C8, C7A, C8A
 with sigma for 1-2 distances of 0.01 and sigma for 1-3 distances of 0.01
4. Uiso/Uaniso restraints and constraints
Uanis(C4B) = Uanis(C4C)
5. Rigid body (RIGU) restrains
 C6, C1, C2, C3, C4, C5, C1A, C2A, C3A, C4A, C5A
 with sigma for 1-2 distances of 0.004 and sigma for 1-3 distances of 0.004
 Br1B, Br2B, O1B, C1B, C2B, C3B, C4B, C2C, C3C, C4C
 with sigma for 1-2 distances of 0.004 and sigma for 1-3 distances of 0.004
 C9, C10, C11, C7, C8, C7A, C8A
 with sigma for 1-2 distances of 0.004 and sigma for 1-3 distances of 0.004
6. Others
 Sof(H6BC)=Sof(H6BD)=Sof(H9BC)=Sof(H9BD)=Sof(C1A)=Sof(H1AA)=Sof(H1AB)=
 Sof(H1AC)=Sof(C2A)=Sof(H2AA)=Sof(H2AB)=Sof(C3A)=Sof(H3AA)=Sof(H3AB)=Sof(C4A)=
 Sof(H4AA)=Sof(H4AB)=Sof(C5A)=Sof(H5AA)=Sof(H5AB)=Sof(C7A)=Sof(H7AA)=Sof(H7AB)=
 Sof(H7AC)=Sof(C8A)=Sof(H8AA)=Sof(H8AB)=1-FVAR(1)
 Sof(H6AA)=Sof(H6AB)=Sof(H9AA)=Sof(H9AB)=Sof(C1)=Sof(H1A)=Sof(H1B)=Sof(H1C)=
 Sof(C2)=Sof(H2A)=Sof(H2B)=Sof(C3)=Sof(H3A)=Sof(H3B)=Sof(C4)=Sof(H4A)=Sof(H4B)=
 Sof(C5)=Sof(H5A)=Sof(H5B)=Sof(C7)=Sof(H7A)=Sof(H7B)=Sof(H7C)=Sof(C8)=Sof(H8A)=
 Sof(H8B)=FVAR(1)
 Sof(H1BD)=Sof(H1BE)=Sof(C2C)=Sof(H2C)=Sof(C3C)=Sof(H3C)=Sof(C4C)=Sof(H4CA)=
 Sof(H4CB)=Sof(H4CC)=1-FVAR(2)
 Sof(H1BB)=Sof(H1BC)=Sof(C2B)=Sof(H2BA)=Sof(C3B)=Sof(H3BA)=Sof(C4B)=Sof(H4BA)=
 Sof(H4BB)=Sof(H4BC)=FVAR(2)
7.a Ternary CH refined with riding coordinates:
 C39(H39), C45(H45), C57(H57), C58(H58), C2B(H2BA), C3B(H3BA), C2C(H2C),
 C3C(H3C)
7.b Secondary CH2 refined with riding coordinates:
 C6(H6AA,H6AB), C6(H6BC,H6BD), C9(H9BC,H9BD), C9(H9AA,H9AB), C10(H10A,H10B),
 C11(H11A,H11B), C12(H12A,H12B), C14(H14A,H14B), C15(H15A,H15B), C16(H16A,H16B),
  C17(H17A,H17B), C18(H18A,H18B), C20(H20A,H20B), C21(H21A,H21B), C22(H22A,
 H22B), C23(H23A,H23B), C24(H24A,H24B), C54(H54A,H54B), C61(H61A,H61B),
 C73(H73A,H73B), C80(H80A,H80B), C2(H2A,H2B), C3(H3A,H3B), C4(H4A,H4B), C5(H5A,
 H5B), C8(H8A,H8B), C2A(H2AA,H2AB), C3A(H3AA,H3AB), C4A(H4AA,H4AB), C5A(H5AA,
 H5AB), C8A(H8AA,H8AB), C1B(H1BB,H1BC), C1B(H1BD,H1BE)
7.c Me refined with riding coordinates:
 C7(H7A,H7B,H7C), C7A(H7AA,H7AB,H7AC)
7.d Aromatic/amide H refined with riding coordinates:
 C27(H27), C37(H37), C46(H46), C50(H50)
7.e Idealised Me refined as rotating group:
 C13(H13A,H13B,H13C), C19(H19A,H19B,H19C), C91(H91A,H91B,H91C), C94(H94A,H94B,
 H94C), C95(H95A,H95B,H95C), C100(H10C,H10D,H10E), C101(H10F,H10G,H10H),
 C102(H10I,H10J,H10K), C103(H10L,H10M,H10N), C104(H10O,H10P,H10Q), C105(H10R,
 H10S,H10T), C106(H10U,H10V,H10W), C107(H,H10X,H10Y), C108(H10Z,HA,HB),
 C109(H10,HC,HD), C110(H11C,H11D,H11E), C111(H11F,H11G,H11H), C112(H11I,H11J,
 H11K), C113(H11L,H11M,H11N), C114(H11O,H11P,H11Q), C115(H11R,H11S,H11T),
 C116(H11U,H11V,H11W), C117(H11X,H11Y,HE), C118(H11Z,HF,HG), C119(H11,HH,HI),
 C120(H12C,H12D,H12E), C121(H12F,H12G,H12H), C122(H12I,H12J,H12K), C123(H12L,
 H12M,H12N), C124(H12O,H12P,H12Q), C125(H12R,H12S,H12T), C126(H12U,H12V,H12W),
 C127(H12X,H12Y,HJ), C128(H12Z,HK,HL), C1(H1A,H1B,H1C), C1A(H1AA,H1AB,H1AC),
 C4B(H4BA,H4BB,H4BC), C4C(H4CA,H4CB,H4CC)
7.f Idealised tetrahedral OH refined as rotating group:
 O1(H1), O2(H2), O3(H3), O4(H4), O1B(H1BA)
;
_olex2_date_sample_data_collection 2017-10-16
_olex2_date_sample_submission 2017-10-16
_olex2_submission_original_sample_id d160815_44_24
_olex2_submission_special_instructions 'No special instructions were received'
_oxdiff_exptl_absorpt_empirical_details
;
Empirical correction (ABSPACK) includes:
- Absorption correction using spherical harmonics
- Frame scaling
- Detector area scaling
;
_oxdiff_exptl_absorpt_empirical_full_max 1.243
_oxdiff_exptl_absorpt_empirical_full_min 0.837

loop_
_space_group_symop_operation_xyz
'x, y, z'
'-x+1/2, -y, z+1/2'
'-x, y+1/2, -z+1/2'
'x+1/2, -y+1/2, -z'

loop_
_atom_site_label
_atom_site_type_symbol
_atom_site_fract_x
_atom_site_fract_y
_atom_site_fract_z
_atom_site_U_iso_or_equiv
_atom_site_adp_type
_atom_site_occupancy
_atom_site_site_symmetry_order
_atom_site_calc_flag
_atom_site_refinement_flags_posn
_atom_site_refinement_flags_adp
_atom_site_refinement_flags_occupancy
_atom_site_disorder_assembly
_atom_site_disorder_group
O1 O 0.7939(3) 0.3557(3) 0.43279(12) 0.0504(11) Uani 1 1 d . . . . .
H1 H 0.759045 0.353588 0.446753 0.076 Uiso 1 1 calc GR . . . .
O2 O 0.6777(4) 0.3893(3) 0.47814(14) 0.0555(12) Uani 1 1 d . . . . .
H2 H 0.672307 0.430142 0.484582 0.083 Uiso 1 1 calc GR . . . .
O3 O 0.6713(3) 0.5372(3) 0.48044(14) 0.0548(12) Uani 1 1 d . . . . .
H3 H 0.712452 0.552743 0.470899 0.082 Uiso 1 1 calc GR . . . .
O4 O 0.8361(3) 0.5535(2) 0.45986(11) 0.0447(9) Uani 1 1 d . . . . .
H4 H 0.833826 0.534298 0.443077 0.067 Uiso 1 1 calc GR . . . .
O5 O 0.3334(2) 0.33224(17) 0.34813(8) 0.0258(6) Uani 1 1 d . . . . .
O6 O 0.4371(2) 0.24829(17) 0.33311(8) 0.0279(7) Uani 1 1 d . . . . .
O7 O 0.7163(2) 0.25013(17) 0.28982(9) 0.0307(7) Uani 1 1 d . . . . .
O8 O 0.8138(2) 0.33775(18) 0.27351(9) 0.0308(7) Uani 1 1 d . . . . .
O9 O 0.8104(2) 0.59227(17) 0.27397(8) 0.0261(7) Uani 1 1 d . . . . .
O10 O 0.7095(2) 0.67681(16) 0.29070(8) 0.0248(6) Uani 1 1 d . . . . .
O11 O 0.4302(2) 0.67343(16) 0.33411(7) 0.0237(6) Uani 1 1 d . . . . .
O12 O 0.3288(2) 0.58702(16) 0.34848(7) 0.0231(6) Uani 1 1 d . . . . .
C6 C 0.6240(4) 0.3270(3) 0.20473(12) 0.0390(13) Uani 1 1 d D U . . .
H6AA H 0.598115 0.280444 0.201674 0.047 Uiso 0.559(15) 1 calc R . P A 1
H6AB H 0.577784 0.361561 0.204600 0.047 Uiso 0.559(15) 1 calc R . P A 1
H6BC H 0.589216 0.369096 0.201296 0.047 Uiso 0.441(15) 1 calc R . P A 2
H6BD H 0.589143 0.284777 0.201498 0.047 Uiso 0.441(15) 1 calc R . P A 2
C9 C 0.7123(5) 0.5766(4) 0.12308(13) 0.0479(14) Uani 1 1 d D U . . .
H9BC H 0.751825 0.616204 0.125290 0.058 Uiso 0.441(15) 1 calc R . P A 2
H9BD H 0.682876 0.582043 0.103732 0.058 Uiso 0.441(15) 1 calc R . P A 2
H9AA H 0.683555 0.559854 0.104819 0.058 Uiso 0.559(15) 1 calc R . P A 1
H9AB H 0.731503 0.624975 0.119149 0.058 Uiso 0.559(15) 1 calc R . P A 1
C10 C 0.6471(4) 0.5789(3) 0.14878(12) 0.0424(13) Uani 1 1 d D U . . .
H10A H 0.616195 0.533981 0.149130 0.051 Uiso 1 1 calc R . . . .
H10B H 0.606046 0.616429 0.144558 0.051 Uiso 1 1 calc R . . . .
C11 C 0.6861(4) 0.5918(3) 0.18024(12) 0.0346(11) Uani 1 1 d D U . . .
H11A H 0.720552 0.634823 0.179601 0.041 Uiso 1 1 calc R . . . .
H11B H 0.723702 0.552265 0.185278 0.041 Uiso 1 1 calc R . . . .
C12 C 0.6182(3) 0.5994(2) 0.20528(11) 0.0272(9) Uani 1 1 d . . . . .
H12A H 0.577817 0.560169 0.203804 0.033 Uiso 1 1 calc R . . . .
H12B H 0.586734 0.643494 0.202228 0.033 Uiso 1 1 calc R . . . .
C13 C -0.0582(5) 0.5195(6) 0.2013(2) 0.070(2) Uani 1 1 d . . . . .
H13A H -0.082566 0.501961 0.182681 0.105 Uiso 1 1 calc GR . . . .
H13B H -0.088195 0.561788 0.207581 0.105 Uiso 1 1 calc GR . . . .
H13C H -0.063342 0.483696 0.216876 0.105 Uiso 1 1 calc GR . . . .
C14 C 0.0370(4) 0.5372(4) 0.19628(15) 0.0462(13) Uani 1 1 d . . . . .
H14A H 0.065193 0.496381 0.187124 0.055 Uiso 1 1 calc R . . . .
H14B H 0.041506 0.576864 0.182146 0.055 Uiso 1 1 calc R . . . .
C15 C 0.0824(4) 0.5564(4) 0.22554(14) 0.0417(13) Uani 1 1 d . . . . .
H15A H 0.075860 0.517212 0.239780 0.050 Uiso 1 1 calc R . . . .
H15B H 0.054435 0.597791 0.234346 0.050 Uiso 1 1 calc R . . . .
C16 C 0.1783(4) 0.5729(3) 0.22217(12) 0.0336(10) Uani 1 1 d . . . . .
H16A H 0.205958 0.533901 0.211442 0.040 Uiso 1 1 calc R . . . .
H16B H 0.185335 0.615776 0.210055 0.040 Uiso 1 1 calc R . . . .
C17 C 0.2213(3) 0.5832(3) 0.25272(12) 0.0306(10) Uani 1 1 d . . . . .
H17A H 0.210480 0.541336 0.265128 0.037 Uiso 1 1 calc R . . . .
H17B H 0.194796 0.623614 0.262835 0.037 Uiso 1 1 calc R . . . .
C18 C 0.3183(3) 0.5959(2) 0.25159(11) 0.0250(9) Uani 1 1 d . . . . .
H18A H 0.329667 0.641077 0.241604 0.030 Uiso 1 1 calc R . . . .
H18B H 0.345023 0.558437 0.239643 0.030 Uiso 1 1 calc R . . . .
C19 C -0.0431(5) 0.2616(5) 0.2199(2) 0.066(2) Uani 1 1 d . . . . .
H19A H -0.058325 0.279106 0.200091 0.099 Uiso 1 1 calc GR . . . .
H19B H -0.069828 0.290677 0.235245 0.099 Uiso 1 1 calc GR . . . .
H19C H -0.062298 0.213176 0.222047 0.099 Uiso 1 1 calc GR . . . .
C20 C 0.0520(4) 0.2645(4) 0.22370(17) 0.0480(14) Uani 1 1 d . . . . .
H20A H 0.078071 0.231542 0.209387 0.058 Uiso 1 1 calc R . . . .
H20B H 0.066471 0.248528 0.244093 0.058 Uiso 1 1 calc R . . . .
C21 C 0.0906(4) 0.3389(3) 0.21868(15) 0.0424(13) Uani 1 1 d . . . . .
H21A H 0.071219 0.356839 0.199113 0.051 Uiso 1 1 calc R . . . .
H21B H 0.068616 0.370762 0.234279 0.051 Uiso 1 1 calc R . . . .
C22 C 0.1883(4) 0.3414(3) 0.21942(12) 0.0352(11) Uani 1 1 d . . . . .
H22A H 0.210495 0.305099 0.205791 0.042 Uiso 1 1 calc R . . . .
H22B H 0.207096 0.387448 0.211783 0.042 Uiso 1 1 calc R . . . .
C23 C 0.2265(4) 0.3299(3) 0.25100(12) 0.0340(11) Uani 1 1 d . . . . .
H23A H 0.203863 0.285970 0.259443 0.041 Uiso 1 1 calc R . . . .
H23B H 0.208768 0.368768 0.264194 0.041 Uiso 1 1 calc R . . . .
C24 C 0.3241(3) 0.3260(3) 0.25079(11) 0.0299(10) Uani 1 1 d . . . . .
H24A H 0.346738 0.366925 0.239907 0.036 Uiso 1 1 calc R . . . .
H24B H 0.341868 0.283320 0.239989 0.036 Uiso 1 1 calc R . . . .
C25 C 0.3373(3) 0.5239(2) 0.33207(10) 0.0211(8) Uani 1 1 d . . . . .
C26 C 0.4841(3) 0.6521(2) 0.31042(10) 0.0216(8) Uani 1 1 d . . . . .
C27 C 0.3560(3) 0.4605(2) 0.28549(10) 0.0223(8) Uani 1 1 d . . . . .
H27 H 0.364674 0.460875 0.264516 0.027 Uiso 1 1 calc R . . . .
C28 C 0.7008(3) 0.5297(2) 0.24599(10) 0.0235(8) Uani 1 1 d . . . . .
C29 C 0.3490(3) 0.5257(2) 0.30050(10) 0.0219(8) Uani 1 1 d . . . . .
C30 C 0.5956(3) 0.6198(2) 0.26252(10) 0.0220(8) Uani 1 1 d . . . . .
C31 C 0.4516(3) 0.6181(2) 0.28477(10) 0.0219(8) Uani 1 1 d . . . . .
C32 C 0.6255(3) 0.6539(2) 0.28870(11) 0.0222(8) Uani 1 1 d . . . . .
C33 C 0.6502(3) 0.7782(2) 0.38828(11) 0.0275(9) Uani 1 1 d . . . . .
C34 C 0.3508(3) 0.3949(2) 0.30012(10) 0.0233(8) Uani 1 1 d . . . . .
C35 C 0.3082(3) 0.4603(2) 0.44041(10) 0.0235(8) Uani 1 1 d . . . . .
C36 C 0.3399(3) 0.3952(2) 0.33180(10) 0.0218(8) Uani 1 1 d . . . . .
C37 C 0.5087(3) 0.6024(2) 0.26114(10) 0.0212(8) Uani 1 1 d . . . . .
H37 H 0.488046 0.579462 0.243835 0.025 Uiso 1 1 calc R . . . .
C38 C 0.7725(3) 0.5289(2) 0.26470(11) 0.0241(8) Uani 1 1 d . . . . .
C39 C 0.3577(3) 0.5968(2) 0.28373(10) 0.0234(8) Uani 1 1 d . . . . .
H39 H 0.325983 0.632361 0.295591 0.028 Uiso 1 1 calc R . . . .
C40 C 0.3391(3) 0.5156(3) 0.45528(10) 0.0264(9) Uani 1 1 d . . . . .
C41 C 0.3666(3) 0.5727(3) 0.46979(11) 0.0289(9) Uani 1 1 d . . . . .
C42 C 0.5706(3) 0.6712(2) 0.31285(11) 0.0222(8) Uani 1 1 d . . . . .
C43 C 0.7023(3) 0.3986(2) 0.24538(11) 0.0260(9) Uani 1 1 d . . . . .
C44 C 0.8121(3) 0.7698(2) 0.40382(11) 0.0270(9) Uani 1 1 d . . . . .
C45 C 0.6587(3) 0.5997(2) 0.23734(11) 0.0248(9) Uani 1 1 d . . . . .
H45 H 0.703771 0.636153 0.237253 0.030 Uiso 1 1 calc R . . . .
C46 C 0.5135(3) 0.3224(2) 0.26050(10) 0.0263(9) Uani 1 1 d . . . . .
H46 H 0.492271 0.345286 0.243289 0.032 Uiso 1 1 calc R . . . .
C47 C 0.7740(3) 0.4007(2) 0.26440(11) 0.0269(9) Uani 1 1 d . . . . .
C48 C 0.6009(4) 0.3064(2) 0.26180(11) 0.0274(9) Uani 1 1 d . . . . .
C49 C 0.7302(4) 0.7738(2) 0.39744(11) 0.0288(9) Uani 1 1 d . . . . .
C50 C 0.6666(3) 0.4637(2) 0.23689(10) 0.0236(8) Uani 1 1 d . . . . .
H50 H 0.617934 0.463427 0.224649 0.028 Uiso 1 1 calc R . . . .
C51 C 0.4563(3) 0.3050(2) 0.28426(10) 0.0251(9) Uani 1 1 d . . . . .
C52 C 0.3132(3) 0.4601(2) 0.40784(10) 0.0245(8) Uani 1 1 d . . . . .
C53 C 0.6010(3) 0.7084(2) 0.33895(11) 0.0251(9) Uani 1 1 d . . . . .
C54 C 0.4073(3) 0.6212(2) 0.35591(10) 0.0251(9) Uani 1 1 d . . . . .
H54A H 0.402144 0.643505 0.375770 0.030 Uiso 1 1 calc R . . . .
H54B H 0.452395 0.585626 0.357120 0.030 Uiso 1 1 calc R . . . .
C55 C 0.5808(3) 0.8240(3) 0.40363(12) 0.0301(9) Uani 1 1 d . . . . .
C56 C 0.5768(3) 0.2535(2) 0.31206(11) 0.0273(9) Uani 1 1 d . . . . .
C57 C 0.3617(3) 0.3247(2) 0.28308(11) 0.0274(9) Uani 1 1 d . . . . .
H57 H 0.330487 0.288094 0.294566 0.033 Uiso 1 1 calc R . . . .
C58 C 0.6627(4) 0.3274(2) 0.23672(11) 0.0303(10) Uani 1 1 d . . . . .
H58 H 0.709038 0.292048 0.236818 0.036 Uiso 1 1 calc R . . . .
C59 C 0.5857(3) 0.1670(2) 0.43791(12) 0.0288(9) Uani 1 1 d . . . . .
C60 C 0.3326(3) 0.4590(2) 0.34795(9) 0.0212(7) Uani 1 1 d . . . . .
C61 C 0.7718(3) 0.6257(2) 0.29956(11) 0.0258(9) Uani 1 1 d . . . . .
H61A H 0.744939 0.589735 0.312241 0.031 Uiso 1 1 calc R . . . .
H61B H 0.815802 0.649101 0.311584 0.031 Uiso 1 1 calc R . . . .
C62 C 0.9991(3) 0.4569(3) 0.33771(12) 0.0327(10) Uani 1 1 d . . . . .
C63 C 0.6091(4) 0.2184(2) 0.33824(13) 0.0318(10) Uani 1 1 d . . . . .
C64 C 1.0105(3) 0.3947(3) 0.35094(12) 0.0336(10) Uani 1 1 d . . . . .
C65 C 0.9355(3) 0.4615(3) 0.31403(11) 0.0304(9) Uani 1 1 d . . . . .
C66 C 0.3091(3) 0.6357(3) 0.47735(12) 0.0318(10) Uani 1 1 d . . . . .
C67 C 0.6248(3) 0.7388(2) 0.36157(11) 0.0269(9) Uani 1 1 d . . . . .
C68 C 0.2664(3) 0.3962(3) 0.45601(12) 0.0285(9) Uani 1 1 d . . . . .
C69 C 0.5136(3) 0.1142(3) 0.44584(11) 0.0299(9) Uani 1 1 d . . . . .
C70 C 0.6163(4) 0.3436(3) 0.49285(13) 0.0338(11) Uani 1 1 d . . . . .
C71 C 0.3218(3) 0.4589(2) 0.38031(10) 0.0226(8) Uani 1 1 d . . . . .
C72 C 0.8433(3) 0.7151(3) 0.42418(11) 0.0295(10) Uani 1 1 d . . . . .
C73 C 0.4116(3) 0.2990(2) 0.35524(11) 0.0281(9) Uani 1 1 d . . . . .
H73A H 0.406330 0.275408 0.374830 0.034 Uiso 1 1 calc R . . . .
H73B H 0.455732 0.335174 0.357053 0.034 Uiso 1 1 calc R . . . .
C74 C 0.6310(4) 0.1603(3) 0.41305(13) 0.0325(10) Uani 1 1 d . . . . .
C75 C 0.6088(4) 0.2782(3) 0.47435(13) 0.0336(10) Uani 1 1 d . . . . .
C76 C 0.4904(3) 0.2711(2) 0.30975(11) 0.0263(9) Uani 1 1 d . . . . .
C77 C 0.4560(4) 0.5770(3) 0.47795(12) 0.0320(10) Uani 1 1 d . . . . .
C78 C 0.6693(4) 0.1512(2) 0.38654(12) 0.0310(10) Uani 1 1 d . . . . .
C79 C 0.6004(3) 0.2264(3) 0.45840(12) 0.0319(10) Uani 1 1 d . . . . .
C80 C 0.7772(4) 0.3027(3) 0.29852(13) 0.0316(10) Uani 1 1 d . . . . .
H80A H 0.749411 0.337603 0.311510 0.038 Uiso 1 1 calc R . . . .
H80B H 0.822310 0.280117 0.310294 0.038 Uiso 1 1 calc R . . . .
C81 C 0.8800(3) 0.4646(3) 0.29506(11) 0.0290(9) Uani 1 1 d . . . . .
C82 C 1.0192(3) 0.3334(3) 0.36475(13) 0.0343(10) Uani 1 1 d . . . . .
C83 C 0.8099(3) 0.4645(3) 0.27423(11) 0.0255(8) Uani 1 1 d . . . . .
C84 C 0.8779(3) 0.8190(3) 0.38876(12) 0.0306(10) Uani 1 1 d . . . . .
C85 C 0.6320(3) 0.2717(2) 0.28765(11) 0.0270(9) Uani 1 1 d . . . . .
C86 C 0.8697(4) 0.6683(3) 0.44054(12) 0.0341(10) Uani 1 1 d . . . . .
C87 C 0.9676(3) 0.3209(3) 0.39132(14) 0.0365(11) Uani 1 1 d . . . . .
C88 C 0.6356(4) 0.1885(3) 0.36066(13) 0.0325(10) Uani 1 1 d . . . . .
C89 C 0.9229(4) 0.3145(3) 0.41361(14) 0.0371(11) Uani 1 1 d . . . . .
C90 C 0.9008(4) 0.6086(3) 0.45949(13) 0.0362(11) Uani 1 1 d . . . . .
C91 C 0.8330(4) 0.8748(3) 0.36904(15) 0.0413(12) Uani 1 1 d . . . . .
H91A H 0.801764 0.851402 0.353065 0.062 Uiso 1 1 calc GR . . . .
H91B H 0.874957 0.906174 0.360262 0.062 Uiso 1 1 calc GR . . . .
H91C H 0.794119 0.901983 0.381400 0.062 Uiso 1 1 calc GR . . . .
C92 C 0.8695(4) 0.3165(3) 0.44097(13) 0.0362(11) Uani 1 1 d . . . . .
C93 C 0.7469(4) 0.1024(3) 0.38114(14) 0.0355(11) Uani 1 1 d . . . . .
C94 C 0.2162(4) 0.6201(3) 0.46888(15) 0.0395(12) Uani 1 1 d . . . . .
H94A H 0.212675 0.609080 0.447548 0.059 Uiso 1 1 calc GR . . . .
H94B H 0.181583 0.661205 0.473218 0.059 Uiso 1 1 calc GR . . . .
H94C H 0.195881 0.580185 0.480547 0.059 Uiso 1 1 calc GR . . . .
C95 C 0.4296(4) 0.1558(3) 0.44947(13) 0.0368(11) Uani 1 1 d . . . . .
H95A H 0.434794 0.188778 0.466114 0.055 Uiso 1 1 calc GR . . . .
H95B H 0.383621 0.123071 0.453543 0.055 Uiso 1 1 calc GR . . . .
H95C H 0.417658 0.181556 0.431040 0.055 Uiso 1 1 calc GR . . . .
C96 C 0.5311(4) 0.5832(3) 0.48410(13) 0.0367(11) Uani 1 1 d . . . . .
C97 C 0.6220(4) 0.5956(3) 0.49216(16) 0.0428(13) Uani 1 1 d . . . . .
C98 C 1.0827(4) 0.2760(3) 0.35445(15) 0.0380(12) Uani 1 1 d . . . . .
C99 C 1.0507(3) 0.5238(3) 0.34542(12) 0.0337(10) Uani 1 1 d . . . . .
C100 C 0.2741(4) 0.4026(3) 0.49093(13) 0.0370(11) Uani 1 1 d . . . . .
H10C H 0.333276 0.407963 0.496444 0.055 Uiso 1 1 calc GR . . . .
H10D H 0.251428 0.360301 0.500300 0.055 Uiso 1 1 calc GR . . . .
H10E H 0.242369 0.443423 0.497800 0.055 Uiso 1 1 calc GR . . . .
C101 C 0.5030(4) 0.0583(3) 0.42074(15) 0.0414(12) Uani 1 1 d . . . . .
H10F H 0.488933 0.081584 0.401899 0.062 Uiso 1 1 calc GR . . . .
H10G H 0.457816 0.025923 0.426174 0.062 Uiso 1 1 calc GR . . . .
H10H H 0.555555 0.032263 0.418379 0.062 Uiso 1 1 calc GR . . . .
C102 C 0.6181(4) 0.8614(3) 0.43147(14) 0.0393(12) Uani 1 1 d . . . . .
H10I H 0.640530 0.826389 0.445339 0.059 Uiso 1 1 calc GR . . . .
H10J H 0.573982 0.888392 0.441427 0.059 Uiso 1 1 calc GR . . . .
H10K H 0.663324 0.892849 0.425202 0.059 Uiso 1 1 calc GR . . . .
C103 C 0.3111(4) 0.3279(3) 0.44481(15) 0.0371(11) Uani 1 1 d . . . . .
H10L H 0.306314 0.324805 0.423037 0.056 Uiso 1 1 calc GR . . . .
H10M H 0.284260 0.287049 0.453945 0.056 Uiso 1 1 calc GR . . . .
H10N H 0.370459 0.329236 0.450472 0.056 Uiso 1 1 calc GR . . . .
C104 C 0.1715(3) 0.3947(3) 0.44731(13) 0.0345(11) Uani 1 1 d . . . . .
H10O H 0.143905 0.437042 0.454741 0.052 Uiso 1 1 calc GR . . . .
H10P H 0.144838 0.353447 0.456214 0.052 Uiso 1 1 calc GR . . . .
H10Q H 0.166102 0.392520 0.425535 0.052 Uiso 1 1 calc GR . . . .
C105 C 0.5389(4) 0.0754(3) 0.47536(14) 0.0386(12) Uani 1 1 d . . . . .
H10R H 0.585539 0.043408 0.471276 0.058 Uiso 1 1 calc GR . . . .
H10S H 0.490725 0.048799 0.482855 0.058 Uiso 1 1 calc GR . . . .
H10T H 0.556193 0.109769 0.490373 0.058 Uiso 1 1 calc GR . . . .
C106 C 0.5492(4) 0.8796(3) 0.38026(14) 0.0385(12) Uani 1 1 d . . . . .
H10U H 0.596444 0.908752 0.373818 0.058 Uiso 1 1 calc GR . . . .
H10V H 0.506188 0.909229 0.389505 0.058 Uiso 1 1 calc GR . . . .
H10W H 0.525181 0.855576 0.362930 0.058 Uiso 1 1 calc GR . . . .
C107 C 0.3139(5) 0.6491(4) 0.51203(14) 0.0467(14) Uani 1 1 d . . . . .
H H 0.372769 0.650361 0.518320 0.070 Uiso 1 1 calc GR . . . .
H10X H 0.284743 0.611312 0.522597 0.070 Uiso 1 1 calc GR . . . .
H10Y H 0.287050 0.693829 0.516745 0.070 Uiso 1 1 calc GR . . . .
C108 C 1.1063(4) 0.5097(4) 0.37331(14) 0.0434(13) Uani 1 1 d . . . . .
H10Z H 1.070369 0.497681 0.390318 0.065 Uiso 1 1 calc GR . . . .
HA H 1.138819 0.551777 0.378061 0.065 Uiso 1 1 calc GR . . . .
HB H 1.144621 0.470900 0.369142 0.065 Uiso 1 1 calc GR . . . .
C109 C 0.3408(4) 0.7010(3) 0.46035(15) 0.0422(12) Uani 1 1 d . . . . .
H10 H 0.399875 0.709408 0.465326 0.063 Uiso 1 1 calc GR . . . .
HC H 0.307266 0.741764 0.466166 0.063 Uiso 1 1 calc GR . . . .
HD H 0.335380 0.693299 0.438808 0.063 Uiso 1 1 calc GR . . . .
C110 C 1.1516(4) 0.2679(4) 0.37933(16) 0.0453(13) Uani 1 1 d . . . . .
H11C H 1.172635 0.314202 0.385000 0.068 Uiso 1 1 calc GR . . . .
H11D H 1.198112 0.239541 0.371658 0.068 Uiso 1 1 calc GR . . . .
H11E H 1.127154 0.244947 0.396847 0.068 Uiso 1 1 calc GR . . . .
C111 C 0.5054(4) 0.7767(3) 0.41274(17) 0.0445(13) Uani 1 1 d . . . . .
H11F H 0.485038 0.751251 0.395181 0.067 Uiso 1 1 calc GR . . . .
H11G H 0.460176 0.805794 0.420795 0.067 Uiso 1 1 calc GR . . . .
H11H H 0.523672 0.743183 0.427986 0.067 Uiso 1 1 calc GR . . . .
C112 C 0.7202(4) 0.0474(3) 0.35653(14) 0.0407(12) Uani 1 1 d . . . . .
H11I H 0.675947 0.017039 0.364493 0.061 Uiso 1 1 calc GR . . . .
H11J H 0.768882 0.018952 0.350953 0.061 Uiso 1 1 calc GR . . . .
H11K H 0.699115 0.072102 0.338882 0.061 Uiso 1 1 calc GR . . . .
C113 C 0.9888(4) 0.5853(3) 0.35173(16) 0.0451(14) Uani 1 1 d . . . . .
H11L H 0.953279 0.593073 0.334168 0.068 Uiso 1 1 calc GR . . . .
H11M H 1.020731 0.627912 0.356072 0.068 Uiso 1 1 calc GR . . . .
H11N H 0.953394 0.573599 0.368921 0.068 Uiso 1 1 calc GR . . . .
C114 C 1.1076(4) 0.5420(4) 0.31810(15) 0.0435(12) Uani 1 1 d . . . . .
H11O H 1.148513 0.504434 0.315000 0.065 Uiso 1 1 calc GR . . . .
H11P H 1.137305 0.585979 0.321937 0.065 Uiso 1 1 calc GR . . . .
H11Q H 1.072715 0.547032 0.300203 0.065 Uiso 1 1 calc GR . . . .
C115 C 0.7724(4) 0.0641(3) 0.41037(16) 0.0431(13) Uani 1 1 d . . . . .
H11R H 0.782671 0.098622 0.426129 0.065 Uiso 1 1 calc GR . . . .
H11S H 0.823671 0.036963 0.406874 0.065 Uiso 1 1 calc GR . . . .
H11T H 0.727094 0.032646 0.416532 0.065 Uiso 1 1 calc GR . . . .
C116 C 0.9300(4) 0.8571(3) 0.41358(15) 0.0416(12) Uani 1 1 d . . . . .
H11U H 0.891676 0.878451 0.428050 0.062 Uiso 1 1 calc GR . . . .
H11V H 0.964874 0.893430 0.404427 0.062 Uiso 1 1 calc GR . . . .
H11W H 0.966065 0.823115 0.423790 0.062 Uiso 1 1 calc GR . . . .
C117 C 1.1243(4) 0.2974(4) 0.32471(16) 0.0464(14) Uani 1 1 d . . . . .
H11X H 1.080790 0.305868 0.309674 0.070 Uiso 1 1 calc GR . . . .
H11Y H 1.161417 0.259811 0.317884 0.070 Uiso 1 1 calc GR . . . .
HE H 1.157121 0.340184 0.327698 0.070 Uiso 1 1 calc GR . . . .
C118 C 0.9365(5) 0.7735(3) 0.36884(14) 0.0443(13) Uani 1 1 d . . . . .
H11Z H 0.965328 0.738854 0.381279 0.067 Uiso 1 1 calc GR . . . .
HF H 0.978052 0.803537 0.359069 0.067 Uiso 1 1 calc GR . . . .
HG H 0.902923 0.749466 0.353646 0.067 Uiso 1 1 calc GR . . . .
C119 C 0.5302(4) 0.3815(3) 0.49341(18) 0.0464(14) Uani 1 1 d . . . . .
H11 H 0.536631 0.427373 0.502909 0.070 Uiso 1 1 calc GR . . . .
HH H 0.489751 0.353498 0.504739 0.070 Uiso 1 1 calc GR . . . .
HI H 0.509869 0.387702 0.472922 0.070 Uiso 1 1 calc GR . . . .
C120 C 0.8216(4) 0.1470(3) 0.36874(17) 0.0473(14) Uani 1 1 d . . . . .
H12C H 0.802969 0.173237 0.351165 0.071 Uiso 1 1 calc GR . . . .
H12D H 0.867957 0.115913 0.363129 0.071 Uiso 1 1 calc GR . . . .
H12E H 0.840737 0.179636 0.384164 0.071 Uiso 1 1 calc GR . . . .
C121 C 0.9831(4) 0.5776(4) 0.44632(16) 0.0456(13) Uani 1 1 d . . . . .
H12F H 1.005229 0.541946 0.459897 0.068 Uiso 1 1 calc GR . . . .
H12G H 1.024589 0.615031 0.443921 0.068 Uiso 1 1 calc GR . . . .
H12H H 0.971284 0.556465 0.426841 0.068 Uiso 1 1 calc GR . . . .
C122 C 1.0350(5) 0.2043(4) 0.3505(2) 0.0590(19) Uani 1 1 d . . . . .
H12I H 0.998578 0.196274 0.367816 0.089 Uiso 1 1 calc GR . . . .
H12J H 1.075929 0.166210 0.348977 0.089 Uiso 1 1 calc GR . . . .
H12K H 1.000873 0.205870 0.332328 0.089 Uiso 1 1 calc GR . . . .
C123 C 0.9121(5) 0.6315(4) 0.49217(15) 0.0506(15) Uani 1 1 d . . . . .
H12L H 0.859523 0.651631 0.499576 0.076 Uiso 1 1 calc GR . . . .
H12M H 0.956800 0.666630 0.493375 0.076 Uiso 1 1 calc GR . . . .
H12N H 0.927305 0.590912 0.504378 0.076 Uiso 1 1 calc GR . . . .
C124 C 0.6297(6) 0.5913(7) 0.5267(2) 0.077(3) Uani 1 1 d . . . . .
H12O H 0.612656 0.544717 0.533459 0.116 Uiso 1 1 calc GR . . . .
H12P H 0.593259 0.626621 0.535850 0.116 Uiso 1 1 calc GR . . . .
H12Q H 0.688040 0.599980 0.532580 0.116 Uiso 1 1 calc GR . . . .
C125 C 0.6482(8) 0.3257(4) 0.52433(19) 0.069(3) Uani 1 1 d . . . . .
H12R H 0.702207 0.301345 0.522837 0.104 Uiso 1 1 calc GR . . . .
H12S H 0.607413 0.295430 0.534390 0.104 Uiso 1 1 calc GR . . . .
H12T H 0.655427 0.368845 0.535833 0.104 Uiso 1 1 calc GR . . . .
C126 C 0.6516(5) 0.6642(4) 0.4793(3) 0.068(2) Uani 1 1 d . . . . .
H12U H 0.713108 0.665154 0.478992 0.103 Uiso 1 1 calc GR . . . .
H12V H 0.630741 0.702796 0.491641 0.103 Uiso 1 1 calc GR . . . .
H12W H 0.630195 0.669302 0.458896 0.103 Uiso 1 1 calc GR . . . .
C127 C 0.8404(5) 0.2425(4) 0.45041(19) 0.0560(17) Uani 1 1 d . . . . .
H12X H 0.808906 0.245519 0.469152 0.084 Uiso 1 1 calc GR . . . .
H12Y H 0.889608 0.212438 0.453241 0.084 Uiso 1 1 calc GR . . . .
HJ H 0.804441 0.222722 0.434807 0.084 Uiso 1 1 calc GR . . . .
C128 C 0.9175(6) 0.3531(5) 0.46612(17) 0.0601(19) Uani 1 1 d . . . . .
H12Z H 0.927361 0.402082 0.460679 0.090 Uiso 1 1 calc GR . . . .
HK H 0.971515 0.329641 0.469224 0.090 Uiso 1 1 calc GR . . . .
HL H 0.884523 0.351096 0.484565 0.090 Uiso 1 1 calc GR . . . .
C1 C 0.8366(18) 0.269(2) 0.0924(4) 0.100(13) Uani 0.559(15) 1 d D U P A 1
H1A H 0.844835 0.318530 0.086820 0.150 Uiso 0.559(15) 1 calc GR . P A 1
H1B H 0.814527 0.243518 0.075230 0.150 Uiso 0.559(15) 1 calc GR . P A 1
H1C H 0.890342 0.249177 0.098548 0.150 Uiso 0.559(15) 1 calc GR . P A 1
C2 C 0.7728(13) 0.2649(18) 0.1188(3) 0.078(8) Uani 0.559(15) 1 d D U P A 1
H2A H 0.722691 0.293233 0.113836 0.094 Uiso 0.559(15) 1 calc R . P A 1
H2B H 0.754483 0.215778 0.121125 0.094 Uiso 0.559(15) 1 calc R . P A 1
C3 C 0.8091(10) 0.2907(9) 0.1487(3) 0.066(4) Uani 0.559(15) 1 d D U P A 1
H3A H 0.860108 0.263247 0.153413 0.079 Uiso 0.559(15) 1 calc R . P A 1
H3B H 0.826121 0.340222 0.146536 0.079 Uiso 0.559(15) 1 calc R . P A 1
C4 C 0.7477(7) 0.2848(6) 0.1751(3) 0.045(3) Uani 0.559(15) 1 d D U P A 1
H4A H 0.780676 0.285459 0.193838 0.054 Uiso 0.559(15) 1 calc R . P A 1
H4B H 0.719462 0.238784 0.173892 0.054 Uiso 0.559(15) 1 calc R . P A 1
C5 C 0.6793(9) 0.3420(7) 0.1772(2) 0.035(3) Uani 0.559(15) 1 d D U P A 1
H5A H 0.705889 0.388607 0.179189 0.042 Uiso 0.559(15) 1 calc R . P A 1
H5B H 0.644549 0.341897 0.158906 0.042 Uiso 0.559(15) 1 calc R . P A 1
C7 C 0.845(3) 0.527(3) 0.0995(9) 0.15(2) Uani 0.559(15) 1 d D U P A 1
H7A H 0.894042 0.497713 0.103703 0.219 Uiso 0.559(15) 1 calc R . P A 1
H7B H 0.813070 0.507365 0.082960 0.219 Uiso 0.559(15) 1 calc R . P A 1
H7C H 0.864388 0.574413 0.094082 0.219 Uiso 0.559(15) 1 calc R . P A 1
C8 C 0.7879(14) 0.5318(19) 0.1282(5) 0.096(10) Uani 0.559(15) 1 d D U P A 1
H8A H 0.769644 0.484081 0.133876 0.115 Uiso 0.559(15) 1 calc R . P A 1
H8B H 0.821000 0.551180 0.145006 0.115 Uiso 0.559(15) 1 calc R . P A 1
C1A C 0.8545(19) 0.2435(19) 0.0977(5) 0.059(7) Uani 0.441(15) 1 d D U P A 2
H1AA H 0.830037 0.268023 0.080580 0.089 Uiso 0.441(15) 1 calc GR . P A 2
H1AB H 0.861403 0.193862 0.092796 0.089 Uiso 0.441(15) 1 calc GR . P A 2
H1AC H 0.909328 0.263837 0.102447 0.089 Uiso 0.441(15) 1 calc GR . P A 2
C2A C 0.7946(17) 0.2509(12) 0.1254(6) 0.084(8) Uani 0.441(15) 1 d D U P A 2
H2AA H 0.751536 0.213668 0.124570 0.101 Uiso 0.441(15) 1 calc R . P A 2
H2AB H 0.827743 0.243915 0.143901 0.101 Uiso 0.441(15) 1 calc R . P A 2
C3A C 0.7505(12) 0.3221(10) 0.1271(4) 0.076(6) Uani 0.441(15) 1 d D U P A 2
H3AA H 0.727987 0.332853 0.107015 0.091 Uiso 0.441(15) 1 calc R . P A 2
H3AB H 0.793649 0.357891 0.131628 0.091 Uiso 0.441(15) 1 calc R . P A 2
C4A C 0.6783(9) 0.3311(8) 0.1498(2) 0.045(4) Uani 0.441(15) 1 d D U P A 2
H4AA H 0.635612 0.294564 0.146018 0.054 Uiso 0.441(15) 1 calc R . P A 2
H4AB H 0.651345 0.377075 0.146401 0.054 Uiso 0.441(15) 1 calc R . P A 2
C5A C 0.7059(11) 0.3266(12) 0.1831(3) 0.042(4) Uani 0.441(15) 1 d D U P A 2
H5AA H 0.742440 0.366898 0.187963 0.050 Uiso 0.441(15) 1 calc R . P A 2
H5AB H 0.738494 0.283207 0.186313 0.050 Uiso 0.441(15) 1 calc R . P A 2
C7A C 0.830(3) 0.505(3) 0.0985(8) 0.095(16) Uani 0.441(15) 1 d D U P A 2
H7AA H 0.860004 0.460143 0.099308 0.143 Uiso 0.441(15) 1 calc R . P A 2
H7AB H 0.803845 0.510298 0.078839 0.143 Uiso 0.441(15) 1 calc R . P A 2
H7AC H 0.870256 0.543190 0.101675 0.143 Uiso 0.441(15) 1 calc R . P A 2
C8A C 0.7622(12) 0.5070(9) 0.1230(4) 0.046(4) Uani 0.441(15) 1 d D U P A 2
H8AA H 0.789127 0.500533 0.142741 0.056 Uiso 0.441(15) 1 calc R . P A 2
H8AB H 0.722706 0.467636 0.119902 0.056 Uiso 0.441(15) 1 calc R . P A 2
Br1B Br 0.63746(5) 0.47097(5) 0.33682(2) 0.0618(2) Uani 1 1 d D U . . .
Br2B Br 0.52095(4) 0.45631(5) 0.40454(2) 0.0569(2) Uani 1 1 d D U . . .
O1B O 0.8203(3) 0.4832(3) 0.40504(12) 0.0501(10) Uani 1 1 d . U . . .
H1BA H 0.811962 0.445028 0.413715 0.075 Uiso 1 1 calc GR . . . .
C1B C 0.7836(4) 0.4803(4) 0.37412(16) 0.0445(13) Uani 1 1 d D U . . .
H1BB H 0.814169 0.445876 0.361672 0.053 Uiso 0.573(11) 1 calc R . P B 1
H1BC H 0.786869 0.526656 0.364381 0.053 Uiso 0.573(11) 1 calc R . P B 1
H1BD H 0.797540 0.435163 0.364460 0.053 Uiso 0.427(11) 1 calc R . P B 2
H1BE H 0.806369 0.518659 0.361699 0.053 Uiso 0.427(11) 1 calc R . P B 2
C2B C 0.6877(6) 0.4570(7) 0.3784(2) 0.033(2) Uani 0.573(11) 1 d D U P B 1
H2BA H 0.686502 0.405921 0.383213 0.040 Uiso 0.573(11) 1 calc R . P B 1
C3B C 0.6383(6) 0.4966(5) 0.4029(2) 0.034(2) Uani 0.573(11) 1 d D U P B 1
H3BA H 0.666207 0.488031 0.422599 0.041 Uiso 0.573(11) 1 calc R . P B 1
C4B C 0.6302(10) 0.5776(5) 0.3982(4) 0.058(3) Uani 0.573(11) 1 d D U P B 1
H4BA H 0.621293 0.587496 0.377002 0.088 Uiso 0.573(11) 1 calc GR . P B 1
H4BB H 0.681857 0.600567 0.404959 0.088 Uiso 0.573(11) 1 calc GR . P B 1
H4BC H 0.582532 0.595272 0.409801 0.088 Uiso 0.573(11) 1 calc GR . P B 1
C2C C 0.6819(9) 0.4884(9) 0.3777(4) 0.045(4) Uani 0.427(11) 1 d D U P B 2
H2C H 0.666448 0.536174 0.384886 0.054 Uiso 0.427(11) 1 calc R . P B 2
C3C C 0.6420(8) 0.4309(7) 0.3976(3) 0.040(3) Uani 0.427(11) 1 d D U P B 2
H3C H 0.670862 0.433087 0.417388 0.048 Uiso 0.427(11) 1 calc R . P B 2
C4C C 0.6416(14) 0.3554(7) 0.3881(5) 0.058(3) Uani 0.427(11) 1 d D U P B 2
H4CA H 0.614307 0.327058 0.403503 0.088 Uiso 0.427(11) 1 calc GR . P B 2
H4CB H 0.699493 0.339280 0.385299 0.088 Uiso 0.427(11) 1 calc GR . P B 2
H4CC H 0.610795 0.350672 0.369245 0.088 Uiso 0.427(11) 1 calc GR . P B 2

loop_
_atom_site_aniso_label
_atom_site_aniso_U_11
_atom_site_aniso_U_22
_atom_site_aniso_U_33
_atom_site_aniso_U_23
_atom_site_aniso_U_13
_atom_site_aniso_U_12
O1 0.044(2) 0.054(3) 0.054(3) 0.010(2) 0.011(2) 0.010(2)
O2 0.051(3) 0.040(2) 0.076(3) -0.011(2) 0.016(2) -0.014(2)
O3 0.031(2) 0.047(2) 0.085(4) -0.009(2) 0.004(2) 0.0044(19)
O4 0.039(2) 0.041(2) 0.054(2) 0.0063(18) 0.0038(19) -0.0035(17)
O5 0.0284(16) 0.0207(14) 0.0283(15) 0.0013(12) 0.0041(13) -0.0036(12)
O6 0.0345(18) 0.0200(14) 0.0293(16) 0.0006(12) 0.0078(14) -0.0019(13)
O7 0.0337(19) 0.0176(14) 0.0408(19) 0.0028(13) 0.0064(15) 0.0062(13)
O8 0.0285(17) 0.0222(15) 0.0417(19) 0.0066(13) 0.0076(15) 0.0075(13)
O9 0.0212(15) 0.0208(14) 0.0365(17) 0.0011(12) 0.0005(13) -0.0039(12)
O10 0.0221(15) 0.0172(13) 0.0352(17) 0.0021(12) -0.0043(13) -0.0026(11)
O11 0.0250(15) 0.0192(13) 0.0268(15) -0.0024(11) 0.0000(12) 0.0027(11)
O12 0.0212(15) 0.0202(14) 0.0280(15) -0.0059(12) 0.0010(12) 0.0002(11)
C6 0.061(4) 0.028(2) 0.029(2) -0.0076(18) 0.010(2) -0.010(2)
C9 0.066(4) 0.048(3) 0.029(2) 0.001(2) 0.006(3) -0.003(3)
C10 0.052(3) 0.044(3) 0.031(2) -0.003(2) 0.001(2) 0.003(3)
C11 0.040(3) 0.033(2) 0.031(2) 0.0016(19) 0.003(2) -0.004(2)
C12 0.030(2) 0.023(2) 0.028(2) 0.0020(16) 0.0007(18) -0.0011(17)
C13 0.033(3) 0.108(7) 0.068(5) 0.003(5) -0.016(3) -0.015(4)
C14 0.030(3) 0.063(4) 0.046(3) 0.004(3) -0.009(2) -0.004(3)
C15 0.028(3) 0.055(3) 0.042(3) 0.001(2) -0.009(2) 0.001(2)
C16 0.032(3) 0.038(3) 0.031(2) 0.0002(19) -0.008(2) 0.003(2)
C17 0.024(2) 0.036(2) 0.032(2) 0.0006(19) -0.0039(19) 0.0022(18)
C18 0.022(2) 0.026(2) 0.027(2) 0.0031(16) -0.0019(17) 0.0015(16)
C19 0.044(4) 0.081(6) 0.073(5) -0.019(4) 0.008(4) -0.011(4)
C20 0.038(3) 0.054(4) 0.052(3) -0.007(3) -0.003(3) 0.000(3)
C21 0.039(3) 0.045(3) 0.043(3) -0.006(2) -0.006(2) 0.005(2)
C22 0.043(3) 0.031(2) 0.031(2) -0.0012(19) -0.006(2) 0.000(2)
C23 0.034(3) 0.034(2) 0.034(2) -0.004(2) -0.010(2) -0.008(2)
C24 0.034(3) 0.028(2) 0.028(2) -0.0072(18) -0.0030(19) -0.0049(18)
C25 0.0176(18) 0.0192(18) 0.027(2) -0.0058(15) 0.0000(15) 0.0005(14)
C26 0.025(2) 0.0146(16) 0.025(2) 0.0006(15) -0.0023(17) 0.0013(15)
C27 0.0230(19) 0.0191(17) 0.0250(18) -0.0026(16) -0.0018(15) -0.0030(16)
C28 0.0228(19) 0.0226(19) 0.0252(19) -0.0015(16) 0.0041(16) -0.0023(16)
C29 0.0184(18) 0.0225(19) 0.0249(19) -0.0009(15) -0.0022(15) -0.0006(15)
C30 0.024(2) 0.0156(17) 0.026(2) 0.0038(15) -0.0013(16) -0.0003(15)
C31 0.023(2) 0.0160(17) 0.026(2) 0.0000(15) -0.0035(16) 0.0012(15)
C32 0.020(2) 0.0174(17) 0.030(2) 0.0024(15) -0.0006(16) -0.0011(15)
C33 0.029(2) 0.0210(19) 0.032(2) -0.0021(17) -0.0072(19) -0.0020(17)
C34 0.023(2) 0.024(2) 0.023(2) -0.0008(16) -0.0002(16) -0.0028(16)
C35 0.0188(18) 0.0268(19) 0.0249(19) 0.0009(17) 0.0030(15) 0.0025(17)
C36 0.022(2) 0.0189(18) 0.025(2) -0.0006(15) -0.0006(15) -0.0038(15)
C37 0.023(2) 0.0172(17) 0.0229(19) 0.0020(14) -0.0020(16) -0.0024(15)
C38 0.024(2) 0.0176(18) 0.030(2) 0.0003(16) 0.0032(17) -0.0026(16)
C39 0.023(2) 0.0197(18) 0.028(2) 0.0004(15) -0.0025(17) -0.0004(16)
C40 0.024(2) 0.033(2) 0.0225(19) 0.0042(16) 0.0038(16) 0.0012(17)
C41 0.028(2) 0.035(2) 0.024(2) -0.0003(17) 0.0000(17) -0.0035(19)
C42 0.025(2) 0.0126(16) 0.029(2) 0.0010(15) -0.0008(17) 0.0008(14)
C43 0.031(2) 0.0206(19) 0.027(2) -0.0007(16) 0.0087(18) -0.0003(17)
C44 0.032(2) 0.0200(18) 0.029(2) -0.0061(17) -0.0052(18) 0.0020(17)
C45 0.025(2) 0.0203(19) 0.030(2) 0.0031(16) 0.0002(17) -0.0018(16)
C46 0.036(2) 0.0205(19) 0.023(2) -0.0020(15) 0.0034(18) -0.0061(17)
C47 0.029(2) 0.0182(19) 0.033(2) 0.0032(16) 0.0088(19) 0.0047(17)
C48 0.039(3) 0.0171(18) 0.026(2) -0.0026(15) 0.0069(19) -0.0024(17)
C49 0.037(3) 0.0205(19) 0.029(2) -0.0018(16) -0.0066(19) -0.0027(18)
C50 0.028(2) 0.0185(18) 0.0247(18) -0.0006(16) 0.0022(16) -0.0017(17)
C51 0.034(2) 0.0159(18) 0.026(2) -0.0020(15) 0.0036(18) -0.0049(16)
C52 0.0206(18) 0.0237(18) 0.029(2) 0.0006(17) 0.0012(15) -0.0005(16)
C53 0.024(2) 0.0190(18) 0.033(2) 0.0003(17) -0.0037(18) 0.0015(15)
C54 0.027(2) 0.0233(19) 0.025(2) -0.0046(16) -0.0008(17) -0.0027(17)
C55 0.030(2) 0.026(2) 0.034(2) -0.0055(18) -0.0045(19) -0.0024(18)
C56 0.035(2) 0.0147(17) 0.032(2) 0.0017(16) 0.005(2) 0.0002(16)
C57 0.033(2) 0.0217(19) 0.027(2) -0.0026(16) 0.0005(18) -0.0074(18)
C58 0.043(3) 0.0182(19) 0.029(2) -0.0019(16) 0.010(2) -0.0023(18)
C59 0.031(2) 0.022(2) 0.033(2) 0.0034(17) -0.0034(19) 0.0049(18)
C60 0.0187(18) 0.0206(18) 0.0244(18) -0.0029(16) 0.0015(14) -0.0006(15)
C61 0.024(2) 0.0229(19) 0.031(2) -0.0023(17) -0.0052(17) 0.0009(16)
C62 0.021(2) 0.039(2) 0.038(2) 0.006(2) 0.0051(18) 0.0076(19)
C63 0.041(3) 0.0177(19) 0.037(2) 0.0021(18) 0.006(2) 0.0043(18)
C64 0.019(2) 0.048(3) 0.035(2) 0.005(2) 0.0035(18) 0.006(2)
C65 0.025(2) 0.033(2) 0.033(2) 0.008(2) 0.0057(18) 0.0030(19)
C66 0.027(2) 0.034(2) 0.035(2) -0.0042(19) 0.0005(19) -0.0009(19)
C67 0.028(2) 0.0192(19) 0.033(2) -0.0020(17) -0.0053(19) -0.0015(16)
C68 0.024(2) 0.028(2) 0.033(2) 0.0071(18) 0.0046(18) 0.0027(17)
C69 0.031(2) 0.028(2) 0.030(2) 0.0048(18) -0.0014(19) -0.0007(19)
C70 0.031(3) 0.026(2) 0.044(3) -0.001(2) -0.004(2) 0.0017(19)
C71 0.0222(19) 0.0230(18) 0.0226(19) 0.0011(16) 0.0003(15) -0.0006(16)
C72 0.028(2) 0.031(2) 0.030(2) -0.0017(18) -0.0011(18) 0.0049(18)
C73 0.034(2) 0.0219(19) 0.028(2) 0.0017(17) -0.0004(19) 0.0023(18)
C74 0.035(3) 0.023(2) 0.040(3) 0.0069(18) -0.002(2) 0.0014(18)
C75 0.033(3) 0.031(2) 0.036(2) 0.000(2) -0.002(2) 0.005(2)
C76 0.035(2) 0.0137(17) 0.030(2) -0.0015(15) 0.0067(19) -0.0018(16)
C77 0.032(3) 0.033(2) 0.031(2) 0.0016(19) -0.0006(19) -0.003(2)
C78 0.039(3) 0.0203(19) 0.034(2) 0.0051(17) 0.001(2) -0.0001(18)
C79 0.030(2) 0.031(2) 0.034(2) 0.0080(19) -0.001(2) 0.0002(19)
C80 0.033(3) 0.024(2) 0.038(3) 0.0038(19) 0.002(2) 0.0021(18)
C81 0.023(2) 0.025(2) 0.039(2) 0.0048(19) 0.0041(18) 0.0018(17)
C82 0.022(2) 0.042(3) 0.039(3) 0.005(2) 0.002(2) 0.003(2)
C83 0.0210(19) 0.024(2) 0.031(2) 0.0031(17) 0.0064(16) 0.0014(17)
C84 0.032(2) 0.028(2) 0.032(2) -0.0010(18) 0.0002(19) 0.0037(19)
C85 0.032(2) 0.0157(18) 0.034(2) -0.0001(16) 0.0054(19) 0.0029(17)
C86 0.033(3) 0.036(3) 0.034(2) 0.002(2) 0.000(2) 0.006(2)
C87 0.025(2) 0.038(3) 0.046(3) 0.010(2) 0.002(2) 0.004(2)
C88 0.038(3) 0.023(2) 0.037(3) 0.0047(18) 0.004(2) 0.0033(19)
C89 0.031(3) 0.039(3) 0.041(3) 0.007(2) -0.001(2) 0.001(2)
C90 0.036(3) 0.033(2) 0.040(3) 0.007(2) 0.002(2) 0.007(2)
C91 0.042(3) 0.035(3) 0.047(3) 0.006(2) 0.000(2) 0.006(2)
C92 0.035(3) 0.038(3) 0.036(3) 0.001(2) 0.003(2) -0.005(2)
C93 0.036(3) 0.025(2) 0.046(3) 0.006(2) 0.005(2) 0.002(2)
C94 0.028(3) 0.039(3) 0.051(3) -0.006(2) -0.002(2) 0.002(2)
C95 0.035(3) 0.038(3) 0.037(3) 0.000(2) -0.001(2) 0.003(2)
C96 0.030(3) 0.039(3) 0.041(3) -0.001(2) -0.002(2) -0.002(2)
C97 0.032(3) 0.042(3) 0.054(3) -0.005(3) -0.005(2) 0.002(2)
C98 0.026(2) 0.033(2) 0.055(3) 0.004(2) 0.002(2) 0.002(2)
C99 0.028(2) 0.037(3) 0.037(2) 0.003(2) 0.0003(19) 0.006(2)
C100 0.034(3) 0.044(3) 0.033(3) 0.012(2) -0.001(2) 0.002(2)
C101 0.039(3) 0.036(3) 0.050(3) -0.005(2) -0.003(2) -0.006(2)
C102 0.043(3) 0.037(3) 0.038(3) -0.014(2) -0.006(2) 0.002(2)
C103 0.028(2) 0.030(2) 0.054(3) 0.006(2) 0.007(2) 0.004(2)
C104 0.025(2) 0.036(3) 0.042(3) 0.005(2) 0.004(2) -0.0016(19)
C105 0.040(3) 0.035(3) 0.040(3) 0.012(2) -0.004(2) 0.000(2)
C106 0.042(3) 0.030(2) 0.043(3) -0.007(2) -0.007(2) 0.006(2)
C107 0.048(3) 0.060(4) 0.033(3) -0.014(3) 0.005(2) 0.002(3)
C108 0.031(3) 0.060(4) 0.039(3) 0.000(2) -0.006(2) 0.011(3)
C109 0.036(3) 0.038(3) 0.052(3) 0.002(2) 0.004(3) -0.001(2)
C110 0.033(3) 0.047(3) 0.056(4) 0.007(3) 0.000(3) 0.012(2)
C111 0.039(3) 0.037(3) 0.057(4) -0.005(3) 0.004(3) -0.004(2)
C112 0.046(3) 0.026(2) 0.049(3) 0.002(2) 0.008(2) 0.008(2)
C113 0.039(3) 0.041(3) 0.055(3) -0.005(3) -0.009(3) 0.012(2)
C114 0.029(2) 0.052(3) 0.050(3) 0.008(3) 0.001(2) -0.004(2)
C115 0.042(3) 0.031(2) 0.056(3) 0.008(2) -0.005(3) 0.009(2)
C116 0.038(3) 0.042(3) 0.046(3) -0.001(2) -0.003(2) -0.009(2)
C117 0.033(3) 0.055(3) 0.050(3) -0.002(3) 0.004(3) 0.006(3)
C118 0.050(3) 0.042(3) 0.041(3) -0.002(2) 0.004(3) 0.013(3)
C119 0.039(3) 0.036(3) 0.064(4) 0.000(3) 0.004(3) 0.007(2)
C120 0.044(3) 0.038(3) 0.060(4) 0.002(3) 0.010(3) -0.002(2)
C121 0.034(3) 0.046(3) 0.056(3) 0.010(3) 0.005(3) 0.009(2)
C122 0.039(3) 0.048(4) 0.090(6) -0.009(4) 0.009(4) -0.008(3)
C123 0.061(4) 0.048(3) 0.043(3) 0.003(3) -0.011(3) 0.007(3)
C124 0.045(4) 0.129(8) 0.057(4) -0.011(5) -0.019(4) -0.001(5)
C125 0.107(7) 0.044(4) 0.057(4) -0.014(3) -0.025(5) 0.022(4)
C126 0.033(3) 0.053(4) 0.119(8) 0.018(4) -0.002(4) -0.002(3)
C127 0.056(4) 0.049(4) 0.063(4) 0.016(3) 0.014(3) 0.001(3)
C128 0.057(4) 0.082(5) 0.042(3) -0.012(3) -0.002(3) -0.008(4)
C1 0.064(15) 0.20(4) 0.038(8) -0.025(14) 0.018(10) -0.065(19)
C2 0.048(8) 0.15(2) 0.041(7) -0.010(9) 0.010(6) -0.041(11)
C3 0.073(9) 0.077(9) 0.048(6) -0.018(6) 0.033(6) -0.029(7)
C4 0.049(6) 0.040(5) 0.047(6) -0.010(4) 0.025(5) -0.012(4)
C5 0.055(7) 0.031(6) 0.020(4) 0.002(4) 0.000(4) -0.016(5)
C7 0.083(16) 0.26(5) 0.091(18) -0.09(2) 0.032(14) -0.01(2)
C8 0.080(14) 0.16(3) 0.053(11) -0.004(13) 0.011(9) 0.040(15)
C1A 0.047(11) 0.091(16) 0.040(10) -0.020(10) -0.002(8) -0.018(9)
C2A 0.110(19) 0.081(12) 0.060(13) -0.048(11) 0.030(13) -0.050(10)
C3A 0.069(11) 0.090(11) 0.069(10) -0.038(10) 0.038(9) -0.049(9)
C4A 0.050(7) 0.056(8) 0.029(5) 0.001(5) -0.002(5) -0.023(6)
C5A 0.058(10) 0.043(10) 0.026(6) 0.007(6) 0.002(6) -0.013(8)
C7A 0.08(2) 0.16(3) 0.051(14) 0.00(2) 0.028(14) 0.04(3)
C8A 0.052(9) 0.066(9) 0.021(7) 0.001(6) 0.002(6) 0.008(7)
Br1B 0.0516(4) 0.0878(6) 0.0460(4) -0.0026(4) 0.0032(3) -0.0081(4)
Br2B 0.0374(3) 0.0818(5) 0.0515(4) -0.0008(4) 0.0036(3) -0.0028(3)
O1B 0.043(2) 0.049(2) 0.058(3) 0.005(2) -0.002(2) -0.0035(19)
C1B 0.027(2) 0.045(3) 0.061(4) 0.008(3) -0.009(2) -0.008(2)
C2B 0.032(4) 0.044(6) 0.025(4) 0.001(4) -0.003(3) -0.001(5)
C3B 0.027(4) 0.038(4) 0.038(4) -0.003(4) -0.002(3) 0.000(3)
C4B 0.073(7) 0.027(3) 0.075(7) -0.001(4) -0.027(6) -0.001(4)
C2C 0.039(6) 0.033(7) 0.062(9) 0.003(7) 0.001(6) 0.000(7)
C3C 0.027(5) 0.041(6) 0.053(7) -0.003(5) -0.002(5) 0.002(5)
C4C 0.073(7) 0.027(3) 0.075(7) -0.001(4) -0.027(6) -0.001(4)

loop_
_atom_type_symbol
_atom_type_description
_atom_type_scat_dispersion_real
_atom_type_scat_dispersion_imag
_atom_type_scat_source
C C 0.0181 0.0091 'International Tables Vol C Tables 4.2.6.8 and 6.1.1.4'
H H 0.0000 0.0000 'International Tables Vol C Tables 4.2.6.8 and 6.1.1.4'
Br Br -0.6763 1.2805 'International Tables Vol C Tables 4.2.6.8 and 6.1.1.4'
O O 0.0492 0.0322 'International Tables Vol C Tables 4.2.6.8 and 6.1.1.4'

loop_
_exptl_crystal_face_index_h
_exptl_crystal_face_index_k
_exptl_crystal_face_index_l
_exptl_crystal_face_perp_dist
-8 6 11 0.0399
8 -6 -11 0.0352
0 -7 24 0.0778
4 0 26 0.0480
7 7 13 0.0607
-7 -7 -15 0.0854
-6 -2 -22 0.0544
-3 4 25 0.0531
-1 9 20 0.0472
2 11 8 0.0634
-5 -4 22 0.0758
-1 -11 -13 0.1004
5 9 -12 0.1085
-6 8 14 0.0371
-8 -2 18 0.0675
-6 9 7 0.0501
-3 12 1 0.0650
-10 3 -5 0.0530
-4 10 -11 0.0704
9 -3 8 0.0470
4 9 18 0.0505
1 11 14 0.0479
-5 4 -22 0.0723
-8 -1 -18 0.0539

loop_
_geom_angle_atom_site_label_1
_geom_angle_atom_site_label_2
_geom_angle_atom_site_label_3
_geom_angle
_geom_angle_site_symmetry_1
_geom_angle_site_symmetry_3
_geom_angle_publ_flag
C92 O1 H1 109.5 . . ?
C70 O2 H2 109.5 . . ?
C97 O3 H3 109.5 . . ?
C90 O4 H4 109.5 . . ?
C36 O5 C73 115.4(4) . . ?
C76 O6 C73 117.9(3) . . ?
C85 O7 C80 116.9(4) . . ?
C47 O8 C80 116.2(4) . . ?
C38 O9 C61 115.4(4) . . ?
C32 O10 C61 117.2(3) . . ?
C26 O11 C54 117.2(3) . . ?
C25 O12 C54 114.9(3) . . ?
H6AA C6 H6AB 106.8 . . ?
H6BC C6 H6BD 109.1 . . ?
C58 C6 H6AA 107.2 . . ?
C58 C6 H6AB 107.2 . . ?
C58 C6 H6BC 111.1 . . ?
C58 C6 H6BD 111.1 . . ?
C58 C6 C5A 103.4(7) . . ?
C5 C6 H6AA 107.2 . . ?
C5 C6 H6AB 107.2 . . ?
C5 C6 C58 120.5(7) . . ?
C5A C6 H6BC 111.1 . . ?
C5A C6 H6BD 111.1 . . ?
H9BC C9 H9BD 108.0 . . ?
H9AA C9 H9AB 107.4 . . ?
C10 C9 H9BC 109.3 . . ?
C10 C9 H9BD 109.3 . . ?
C10 C9 H9AA 108.3 . . ?
C10 C9 H9AB 108.3 . . ?
C10 C9 C8A 111.6(8) . . ?
C8 C9 H9AA 108.3 . . ?
C8 C9 H9AB 108.3 . . ?
C8 C9 C10 116.1(10) . . ?
C8A C9 H9BC 109.3 . . ?
C8A C9 H9BD 109.3 . . ?
C9 C10 H10A 108.7 . . ?
C9 C10 H10B 108.7 . . ?
C9 C10 C11 114.1(5) . . ?
H10A C10 H10B 107.6 . . ?
C11 C10 H10A 108.7 . . ?
C11 C10 H10B 108.7 . . ?
C10 C11 H11A 109.0 . . ?
C10 C11 H11B 109.0 . . ?
C10 C11 C12 112.8(5) . . ?
H11A C11 H11B 107.8 . . ?
C12 C11 H11A 109.0 . . ?
C12 C11 H11B 109.0 . . ?
C11 C12 H12A 109.3 . . ?
C11 C12 H12B 109.3 . . ?
C11 C12 C45 111.7(4) . . ?
H12A C12 H12B 107.9 . . ?
C45 C12 H12A 109.3 . . ?
C45 C12 H12B 109.3 . . ?
H13A C13 H13B 109.5 . . ?
H13A C13 H13C 109.5 . . ?
H13B C13 H13C 109.5 . . ?
C14 C13 H13A 109.5 . . ?
C14 C13 H13B 109.5 . . ?
C14 C13 H13C 109.5 . . ?
C13 C14 H14A 109.1 . . ?
C13 C14 H14B 109.1 . . ?
H14A C14 H14B 107.8 . . ?
C15 C14 C13 112.5(6) . . ?
C15 C14 H14A 109.1 . . ?
C15 C14 H14B 109.1 . . ?
C14 C15 H15A 108.5 . . ?
C14 C15 H15B 108.5 . . ?
C14 C15 C16 115.1(5) . . ?
H15A C15 H15B 107.5 . . ?
C16 C15 H15A 108.5 . . ?
C16 C15 H15B 108.5 . . ?
C15 C16 H16A 109.2 . . ?
C15 C16 H16B 109.2 . . ?
H16A C16 H16B 107.9 . . ?
C17 C16 C15 111.9(5) . . ?
C17 C16 H16A 109.2 . . ?
C17 C16 H16B 109.2 . . ?
C16 C17 H17A 108.4 . . ?
C16 C17 H17B 108.4 . . ?
C16 C17 C18 115.4(4) . . ?
H17A C17 H17B 107.5 . . ?
C18 C17 H17A 108.4 . . ?
C18 C17 H17B 108.4 . . ?
C17 C18 H18A 109.3 . . ?
C17 C18 H18B 109.3 . . ?
C17 C18 C39 111.5(4) . . ?
H18A C18 H18B 108.0 . . ?
C39 C18 H18A 109.3 . . ?
C39 C18 H18B 109.3 . . ?
H19A C19 H19B 109.5 . . ?
H19A C19 H19C 109.5 . . ?
H19B C19 H19C 109.5 . . ?
C20 C19 H19A 109.5 . . ?
C20 C19 H19B 109.5 . . ?
C20 C19 H19C 109.5 . . ?
C19 C20 H20A 108.8 . . ?
C19 C20 H20B 108.8 . . ?
C19 C20 C21 114.0(7) . . ?
H20A C20 H20B 107.7 . . ?
C21 C20 H20A 108.8 . . ?
C21 C20 H20B 108.8 . . ?
C20 C21 H21A 108.6 . . ?
C20 C21 H21B 108.6 . . ?
H21A C21 H21B 107.6 . . ?
C22 C21 C20 114.6(5) . . ?
C22 C21 H21A 108.6 . . ?
C22 C21 H21B 108.6 . . ?
C21 C22 H22A 108.8 . . ?
C21 C22 H22B 108.8 . . ?
H22A C22 H22B 107.7 . . ?
C23 C22 C21 113.9(5) . . ?
C23 C22 H22A 108.8 . . ?
C23 C22 H22B 108.8 . . ?
C22 C23 H23A 109.0 . . ?
C22 C23 H23B 109.0 . . ?
C22 C23 C24 113.1(5) . . ?
H23A C23 H23B 107.8 . . ?
C24 C23 H23A 109.0 . . ?
C24 C23 H23B 109.0 . . ?
C23 C24 H24A 109.2 . . ?
C23 C24 H24B 109.2 . . ?
C23 C24 C57 112.2(4) . . ?
H24A C24 H24B 107.9 . . ?
C57 C24 H24A 109.2 . . ?
C57 C24 H24B 109.2 . . ?
O12 C25 C29 120.3(4) . . ?
O12 C25 C60 118.3(4) . . ?
C29 C25 C60 121.3(4) . . ?
O11 C26 C42 116.8(4) . . ?
C31 C26 O11 121.0(4) . . ?
C31 C26 C42 122.0(4) . . ?
C29 C27 H27 118.2 . . ?
C34 C27 H27 118.2 . . ?
C34 C27 C29 123.6(4) . . ?
C38 C28 C45 120.4(4) . . ?
C38 C28 C50 117.7(4) . . ?
C50 C28 C45 121.8(4) . . ?
C25 C29 C39 120.7(4) . . ?
C27 C29 C25 117.2(4) . . ?
C27 C29 C39 122.0(4) . . ?
C32 C30 C37 117.9(4) . . ?
C32 C30 C45 119.5(4) . . ?
C37 C30 C45 122.5(4) . . ?
C26 C31 C37 117.7(4) . . ?
C26 C31 C39 119.8(4) . . ?
C37 C31 C39 122.5(4) . . ?
O10 C32 C30 120.8(4) . . ?
O10 C32 C42 117.4(4) . . ?
C30 C32 C42 121.6(4) . . ?
C49 C33 C55 124.8(4) . . ?
C49 C33 C67 118.5(5) . . ?
C67 C33 C55 116.6(4) . . ?
C27 C34 C36 117.6(4) . . ?
C27 C34 C57 122.1(4) . . ?
C36 C34 C57 120.2(4) . . ?
C40 C35 C52 118.6(4) . . ?
C40 C35 C68 123.6(4) . . ?
C52 C35 C68 117.9(4) . . ?
O5 C36 C34 121.4(4) . . ?
O5 C36 C60 117.5(4) . . ?
C60 C36 C34 121.1(4) . . ?
C30 C37 C31 122.5(4) . . ?
C30 C37 H37 118.7 . . ?
C31 C37 H37 118.7 . . ?
O9 C38 C28 120.5(4) . . ?
O9 C38 C83 118.2(4) . . ?
C28 C38 C83 121.3(4) . . ?
C18 C39 H39 107.0 . . ?
C29 C39 C18 113.3(4) . . ?
C29 C39 H39 107.0 . . ?
C31 C39 C18 114.6(4) . . ?
C31 C39 C29 107.5(4) . . ?
C31 C39 H39 107.0 . . ?
C35 C40 C41 177.2(5) . . ?
C40 C41 C66 123.0(5) . . ?
C40 C41 C77 118.7(5) . . ?
C77 C41 C66 118.3(4) . . ?
C26 C42 C32 118.2(4) . . ?
C26 C42 C53 120.5(4) . . ?
C32 C42 C53 121.2(4) . . ?
C47 C43 C58 119.9(4) . . ?
C50 C43 C47 117.3(4) . . ?
C50 C43 C58 122.7(5) . . ?
C49 C44 C72 120.1(5) . . ?
C49 C44 C84 121.9(4) . . ?
C72 C44 C84 117.9(4) . . ?
C12 C45 H45 107.1 . . ?
C28 C45 C12 113.7(4) . . ?
C28 C45 C30 108.1(4) . . ?
C28 C45 H45 107.1 . . ?
C30 C45 C12 113.3(4) . . ?
C30 C45 H45 107.1 . . ?
C48 C46 H46 118.7 . . ?
C48 C46 C51 122.6(5) . . ?
C51 C46 H46 118.7 . . ?
O8 C47 C43 120.4(4) . . ?
C83 C47 O8 117.4(5) . . ?
C83 C47 C43 122.1(4) . . ?
C46 C48 C58 122.5(5) . . ?
C85 C48 C46 118.2(4) . . ?
C85 C48 C58 119.3(5) . . ?
C44 C49 C33 174.5(5) . . ?
C28 C50 H50 118.6 . . ?
C43 C50 C28 122.9(4) . . ?
C43 C50 H50 118.6 . . ?
C46 C51 C57 122.2(4) . . ?
C76 C51 C46 117.2(5) . . ?
C76 C51 C57 120.5(4) . . ?
C71 C52 C35 176.7(5) . . ?
C67 C53 C42 178.0(5) . . ?
O11 C54 O12 112.0(4) . . ?
O11 C54 H54A 109.2 . . ?
O11 C54 H54B 109.2 . . ?
O12 C54 H54A 109.2 . . ?
O12 C54 H54B 109.2 . . ?
H54A C54 H54B 107.9 . . ?
C33 C55 C106 108.2(4) . . ?
C102 C55 C33 109.8(4) . . ?
C102 C55 C106 110.1(4) . . ?
C102 C55 C111 110.6(5) . . ?
C111 C55 C33 109.5(4) . . ?
C111 C55 C106 108.6(5) . . ?
C76 C56 C63 121.0(5) . . ?
C76 C56 C85 118.5(5) . . ?
C85 C56 C63 120.6(5) . . ?
C24 C57 H57 107.2 . . ?
C34 C57 C24 113.3(4) . . ?
C34 C57 H57 107.2 . . ?
C51 C57 C24 114.0(4) . . ?
C51 C57 C34 107.5(4) . . ?
C51 C57 H57 107.2 . . ?
C6 C58 H58 107.0 . . ?
C43 C58 C6 113.2(4) . . ?
C43 C58 H58 107.0 . . ?
C48 C58 C6 114.5(5) . . ?
C48 C58 C43 107.8(4) . . ?
C48 C58 H58 107.0 . . ?
C74 C59 C69 121.6(5) . . ?
C74 C59 C79 120.4(5) . . ?
C79 C59 C69 118.0(4) . . ?
C25 C60 C71 120.0(4) . . ?
C36 C60 C25 119.1(4) . . ?
C36 C60 C71 120.8(4) . . ?
O9 C61 H61A 109.2 . . ?
O9 C61 H61B 109.2 . . ?
O10 C61 O9 111.8(4) . . ?
O10 C61 H61A 109.2 . . ?
O10 C61 H61B 109.3 . . ?
H61A C61 H61B 107.9 . . ?
C64 C62 C65 117.8(5) . . ?
C64 C62 C99 124.0(5) . . ?
C65 C62 C99 118.3(5) . . ?
C88 C63 C56 179.2(6) . . ?
C82 C64 C62 177.8(6) . . ?
C81 C65 C62 177.4(5) . . ?
C41 C66 C94 111.1(4) . . ?
C41 C66 C107 108.2(5) . . ?
C94 C66 C107 108.5(5) . . ?
C109 C66 C41 109.1(4) . . ?
C109 C66 C94 110.2(5) . . ?
C109 C66 C107 109.7(5) . . ?
C53 C67 C33 177.0(5) . . ?
C35 C68 C100 110.6(4) . . ?
C35 C68 C103 108.5(4) . . ?
C35 C68 C104 108.5(4) . . ?
C103 C68 C100 110.3(4) . . ?
C104 C68 C100 108.9(4) . . ?
C104 C68 C103 110.1(4) . . ?
C95 C69 C59 108.8(4) . . ?
C95 C69 C105 111.9(5) . . ?
C101 C69 C59 110.9(4) . . ?
C101 C69 C95 109.3(5) . . ?
C101 C69 C105 108.1(5) . . ?
C105 C69 C59 107.8(4) . . ?
O2 C70 C75 107.6(5) . . ?
O2 C70 C119 108.5(5) . . ?
O2 C70 C125 108.9(6) . . ?
C75 C70 C119 109.1(5) . . ?
C75 C70 C125 110.3(5) . . ?
C125 C70 C119 112.4(6) . . ?
C52 C71 C60 178.8(5) . . ?
C86 C72 C44 178.2(5) . . ?
O5 C73 O6 112.9(4) . . ?
O5 C73 H73A 109.0 . . ?
O5 C73 H73B 109.0 . . ?
O6 C73 H73A 109.0 . . ?
O6 C73 H73B 109.0 . . ?
H73A C73 H73B 107.8 . . ?
C59 C74 C78 173.9(6) . . ?
C79 C75 C70 177.2(6) . . ?
O6 C76 C51 120.3(5) . . ?
O6 C76 C56 117.0(4) . . ?
C56 C76 C51 122.5(5) . . ?
C96 C77 C41 177.3(6) . . ?
C74 C78 C88 118.1(5) . . ?
C74 C78 C93 124.7(5) . . ?
C88 C78 C93 117.2(5) . . ?
C75 C79 C59 175.8(6) . . ?
O7 C80 H80A 109.0 . . ?
O7 C80 H80B 109.0 . . ?
O8 C80 O7 112.8(4) . . ?
O8 C80 H80A 109.0 . . ?
O8 C80 H80B 109.0 . . ?
H80A C80 H80B 107.8 . . ?
C65 C81 C83 175.1(5) . . ?
C64 C82 C87 117.5(5) . . ?
C64 C82 C98 123.3(5) . . ?
C87 C82 C98 119.2(5) . . ?
C38 C83 C81 120.6(4) . . ?
C47 C83 C38 118.7(4) . . ?
C47 C83 C81 120.6(4) . . ?
C44 C84 C116 109.2(4) . . ?
C91 C84 C44 110.4(5) . . ?
C91 C84 C116 109.0(5) . . ?
C118 C84 C44 108.3(4) . . ?
C118 C84 C91 109.5(5) . . ?
C118 C84 C116 110.4(5) . . ?
O7 C85 C48 121.7(4) . . ?
O7 C85 C56 117.2(4) . . ?
C48 C85 C56 121.1(5) . . ?
C72 C86 C90 177.4(6) . . ?
C89 C87 C82 176.2(6) . . ?
C63 C88 C78 177.7(6) . . ?
C87 C89 C92 172.8(6) . . ?
O4 C90 C86 108.6(5) . . ?
O4 C90 C121 108.8(5) . . ?
O4 C90 C123 106.0(5) . . ?
C86 C90 C121 110.6(5) . . ?
C86 C90 C123 111.0(5) . . ?
C123 C90 C121 111.7(6) . . ?
C84 C91 H91A 109.5 . . ?
C84 C91 H91B 109.5 . . ?
C84 C91 H91C 109.5 . . ?
H91A C91 H91B 109.5 . . ?
H91A C91 H91C 109.5 . . ?
H91B C91 H91C 109.5 . . ?
O1 C92 C89 106.1(5) . . ?
O1 C92 C127 106.9(5) . . ?
O1 C92 C128 111.2(6) . . ?
C89 C92 C127 111.8(5) . . ?
C89 C92 C128 109.3(5) . . ?
C128 C92 C127 111.5(6) . . ?
C78 C93 C112 107.0(5) . . ?
C115 C93 C78 110.9(5) . . ?
C115 C93 C112 110.2(4) . . ?
C115 C93 C120 110.8(5) . . ?
C120 C93 C78 109.2(4) . . ?
C120 C93 C112 108.6(5) . . ?
C66 C94 H94A 109.5 . . ?
C66 C94 H94B 109.5 . . ?
C66 C94 H94C 109.5 . . ?
H94A C94 H94B 109.5 . . ?
H94A C94 H94C 109.5 . . ?
H94B C94 H94C 109.5 . . ?
C69 C95 H95A 109.5 . . ?
C69 C95 H95B 109.5 . . ?
C69 C95 H95C 109.5 . . ?
H95A C95 H95B 109.5 . . ?
H95A C95 H95C 109.5 . . ?
H95B C95 H95C 109.5 . . ?
C77 C96 C97 176.3(6) . . ?
O3 C97 C96 108.0(5) . . ?
O3 C97 C124 106.0(7) . . ?
O3 C97 C126 111.1(6) . . ?
C96 C97 C124 107.8(6) . . ?
C126 C97 C96 110.1(6) . . ?
C126 C97 C124 113.7(8) . . ?
C82 C98 C110 108.2(5) . . ?
C82 C98 C122 109.4(5) . . ?
C110 C98 C122 109.3(6) . . ?
C117 C98 C82 110.2(5) . . ?
C117 C98 C110 109.8(5) . . ?
C117 C98 C122 110.0(6) . . ?
C62 C99 C114 108.4(5) . . ?
C108 C99 C62 109.6(5) . . ?
C108 C99 C113 110.2(5) . . ?
C108 C99 C114 109.8(5) . . ?
C113 C99 C62 109.0(5) . . ?
C113 C99 C114 109.9(5) . . ?
C68 C100 H10C 109.5 . . ?
C68 C100 H10D 109.5 . . ?
C68 C100 H10E 109.5 . . ?
H10C C100 H10D 109.5 . . ?
H10C C100 H10E 109.5 . . ?
H10D C100 H10E 109.5 . . ?
C69 C101 H10F 109.5 . . ?
C69 C101 H10G 109.5 . . ?
C69 C101 H10H 109.5 . . ?
H10F C101 H10G 109.5 . . ?
H10F C101 H10H 109.5 . . ?
H10G C101 H10H 109.5 . . ?
C55 C102 H10I 109.5 . . ?
C55 C102 H10J 109.5 . . ?
C55 C102 H10K 109.5 . . ?
H10I C102 H10J 109.5 . . ?
H10I C102 H10K 109.5 . . ?
H10J C102 H10K 109.5 . . ?
C68 C103 H10L 109.5 . . ?
C68 C103 H10M 109.5 . . ?
C68 C103 H10N 109.5 . . ?
H10L C103 H10M 109.5 . . ?
H10L C103 H10N 109.5 . . ?
H10M C103 H10N 109.5 . . ?
C68 C104 H10O 109.5 . . ?
C68 C104 H10P 109.5 . . ?
C68 C104 H10Q 109.5 . . ?
H10O C104 H10P 109.5 . . ?
H10O C104 H10Q 109.5 . . ?
H10P C104 H10Q 109.5 . . ?
C69 C105 H10R 109.5 . . ?
C69 C105 H10S 109.5 . . ?
C69 C105 H10T 109.5 . . ?
H10R C105 H10S 109.5 . . ?
H10R C105 H10T 109.5 . . ?
H10S C105 H10T 109.5 . . ?
C55 C106 H10U 109.5 . . ?
C55 C106 H10V 109.5 . . ?
C55 C106 H10W 109.5 . . ?
H10U C106 H10V 109.5 . . ?
H10U C106 H10W 109.5 . . ?
H10V C106 H10W 109.5 . . ?
C66 C107 H 109.5 . . ?
C66 C107 H10X 109.5 . . ?
C66 C107 H10Y 109.5 . . ?
H C107 H10X 109.5 . . ?
H C107 H10Y 109.5 . . ?
H10X C107 H10Y 109.5 . . ?
C99 C108 H10Z 109.5 . . ?
C99 C108 HA 109.5 . . ?
C99 C108 HB 109.5 . . ?
H10Z C108 HA 109.5 . . ?
H10Z C108 HB 109.5 . . ?
HA C108 HB 109.5 . . ?
C66 C109 H10 109.5 . . ?
C66 C109 HC 109.5 . . ?
C66 C109 HD 109.5 . . ?
H10 C109 HC 109.5 . . ?
H10 C109 HD 109.5 . . ?
HC C109 HD 109.5 . . ?
C98 C110 H11C 109.5 . . ?
C98 C110 H11D 109.5 . . ?
C98 C110 H11E 109.5 . . ?
H11C C110 H11D 109.5 . . ?
H11C C110 H11E 109.5 . . ?
H11D C110 H11E 109.5 . . ?
C55 C111 H11F 109.5 . . ?
C55 C111 H11G 109.5 . . ?
C55 C111 H11H 109.5 . . ?
H11F C111 H11G 109.5 . . ?
H11F C111 H11H 109.5 . . ?
H11G C111 H11H 109.5 . . ?
C93 C112 H11I 109.5 . . ?
C93 C112 H11J 109.5 . . ?
C93 C112 H11K 109.5 . . ?
H11I C112 H11J 109.5 . . ?
H11I C112 H11K 109.5 . . ?
H11J C112 H11K 109.5 . . ?
C99 C113 H11L 109.5 . . ?
C99 C113 H11M 109.5 . . ?
C99 C113 H11N 109.5 . . ?
H11L C113 H11M 109.5 . . ?
H11L C113 H11N 109.5 . . ?
H11M C113 H11N 109.5 . . ?
C99 C114 H11O 109.5 . . ?
C99 C114 H11P 109.5 . . ?
C99 C114 H11Q 109.5 . . ?
H11O C114 H11P 109.5 . . ?
H11O C114 H11Q 109.5 . . ?
H11P C114 H11Q 109.5 . . ?
C93 C115 H11R 109.5 . . ?
C93 C115 H11S 109.5 . . ?
C93 C115 H11T 109.5 . . ?
H11R C115 H11S 109.5 . . ?
H11R C115 H11T 109.5 . . ?
H11S C115 H11T 109.5 . . ?
C84 C116 H11U 109.5 . . ?
C84 C116 H11V 109.5 . . ?
C84 C116 H11W 109.5 . . ?
H11U C116 H11V 109.5 . . ?
H11U C116 H11W 109.5 . . ?
H11V C116 H11W 109.5 . . ?
C98 C117 H11X 109.5 . . ?
C98 C117 H11Y 109.5 . . ?
C98 C117 HE 109.5 . . ?
H11X C117 H11Y 109.5 . . ?
H11X C117 HE 109.5 . . ?
H11Y C117 HE 109.5 . . ?
C84 C118 H11Z 109.5 . . ?
C84 C118 HF 109.5 . . ?
C84 C118 HG 109.5 . . ?
H11Z C118 HF 109.5 . . ?
H11Z C118 HG 109.5 . . ?
HF C118 HG 109.5 . . ?
C70 C119 H11 109.5 . . ?
C70 C119 HH 109.5 . . ?
C70 C119 HI 109.5 . . ?
H11 C119 HH 109.5 . . ?
H11 C119 HI 109.5 . . ?
HH C119 HI 109.5 . . ?
C93 C120 H12C 109.5 . . ?
C93 C120 H12D 109.5 . . ?
C93 C120 H12E 109.5 . . ?
H12C C120 H12D 109.5 . . ?
H12C C120 H12E 109.5 . . ?
H12D C120 H12E 109.5 . . ?
C90 C121 H12F 109.5 . . ?
C90 C121 H12G 109.5 . . ?
C90 C121 H12H 109.5 . . ?
H12F C121 H12G 109.5 . . ?
H12F C121 H12H 109.5 . . ?
H12G C121 H12H 109.5 . . ?
C98 C122 H12I 109.5 . . ?
C98 C122 H12J 109.5 . . ?
C98 C122 H12K 109.5 . . ?
H12I C122 H12J 109.5 . . ?
H12I C122 H12K 109.5 . . ?
H12J C122 H12K 109.5 . . ?
C90 C123 H12L 109.5 . . ?
C90 C123 H12M 109.5 . . ?
C90 C123 H12N 109.5 . . ?
H12L C123 H12M 109.5 . . ?
H12L C123 H12N 109.5 . . ?
H12M C123 H12N 109.5 . . ?
C97 C124 H12O 109.5 . . ?
C97 C124 H12P 109.5 . . ?
C97 C124 H12Q 109.5 . . ?
H12O C124 H12P 109.5 . . ?
H12O C124 H12Q 109.5 . . ?
H12P C124 H12Q 109.5 . . ?
C70 C125 H12R 109.5 . . ?
C70 C125 H12S 109.5 . . ?
C70 C125 H12T 109.5 . . ?
H12R C125 H12S 109.5 . . ?
H12R C125 H12T 109.5 . . ?
H12S C125 H12T 109.5 . . ?
C97 C126 H12U 109.5 . . ?
C97 C126 H12V 109.5 . . ?
C97 C126 H12W 109.5 . . ?
H12U C126 H12V 109.5 . . ?
H12U C126 H12W 109.5 . . ?
H12V C126 H12W 109.5 . . ?
C92 C127 H12X 109.5 . . ?
C92 C127 H12Y 109.5 . . ?
C92 C127 HJ 109.5 . . ?
H12X C127 H12Y 109.5 . . ?
H12X C127 HJ 109.5 . . ?
H12Y C127 HJ 109.5 . . ?
C92 C128 H12Z 109.5 . . ?
C92 C128 HK 109.5 . . ?
C92 C128 HL 109.5 . . ?
H12Z C128 HK 109.5 . . ?
H12Z C128 HL 109.5 . . ?
HK C128 HL 109.5 . . ?
H1A C1 H1B 109.5 . . ?
H1A C1 H1C 109.5 . . ?
H1B C1 H1C 109.5 . . ?
C2 C1 H1A 109.5 . . ?
C2 C1 H1B 109.5 . . ?
C2 C1 H1C 109.5 . . ?
C1 C2 H2A 108.9 . . ?
C1 C2 H2B 108.9 . . ?
H2A C2 H2B 107.7 . . ?
C3 C2 C1 113.5(15) . . ?
C3 C2 H2A 108.9 . . ?
C3 C2 H2B 108.9 . . ?
C2 C3 H3A 108.8 . . ?
C2 C3 H3B 108.8 . . ?
H3A C3 H3B 107.7 . . ?
C4 C3 C2 114.0(11) . . ?
C4 C3 H3A 108.8 . . ?
C4 C3 H3B 108.8 . . ?
C3 C4 H4A 108.2 . . ?
C3 C4 H4B 108.2 . . ?
C3 C4 C5 116.3(10) . . ?
H4A C4 H4B 107.4 . . ?
C5 C4 H4A 108.2 . . ?
C5 C4 H4B 108.2 . . ?
C6 C5 C4 108.6(8) . . ?
C6 C5 H5A 110.0 . . ?
C6 C5 H5B 110.0 . . ?
C4 C5 H5A 110.0 . . ?
C4 C5 H5B 110.0 . . ?
H5A C5 H5B 108.3 . . ?
H7A C7 H7B 109.5 . . ?
H7A C7 H7C 109.5 . . ?
H7B C7 H7C 109.5 . . ?
C8 C7 H7A 109.5 . . ?
C8 C7 H7B 109.5 . . ?
C8 C7 H7C 109.5 . . ?
C9 C8 C7 111.8(18) . . ?
C9 C8 H8A 109.3 . . ?
C9 C8 H8B 109.3 . . ?
C7 C8 H8A 109.3 . . ?
C7 C8 H8B 109.3 . . ?
H8A C8 H8B 107.9 . . ?
H1AA C1A H1AB 109.5 . . ?
H1AA C1A H1AC 109.5 . . ?
H1AB C1A H1AC 109.5 . . ?
C2A C1A H1AA 109.5 . . ?
C2A C1A H1AB 109.5 . . ?
C2A C1A H1AC 109.5 . . ?
C1A C2A H2AA 108.9 . . ?
C1A C2A H2AB 108.9 . . ?
H2AA C2A H2AB 107.7 . . ?
C3A C2A C1A 113.4(17) . . ?
C3A C2A H2AA 108.9 . . ?
C3A C2A H2AB 108.9 . . ?
C2A C3A H3AA 107.8 . . ?
C2A C3A H3AB 107.8 . . ?
C2A C3A C4A 118.1(14) . . ?
H3AA C3A H3AB 107.1 . . ?
C4A C3A H3AA 107.8 . . ?
C4A C3A H3AB 107.8 . . ?
C3A C4A H4AA 108.7 . . ?
C3A C4A H4AB 108.7 . . ?
C3A C4A C5A 114.4(12) . . ?
H4AA C4A H4AB 107.6 . . ?
C5A C4A H4AA 108.7 . . ?
C5A C4A H4AB 108.7 . . ?
C6 C5A H5AA 109.6 . . ?
C6 C5A H5AB 109.6 . . ?
C4A C5A C6 110.1(12) . . ?
C4A C5A H5AA 109.6 . . ?
C4A C5A H5AB 109.6 . . ?
H5AA C5A H5AB 108.1 . . ?
H7AA C7A H7AB 109.5 . . ?
H7AA C7A H7AC 109.5 . . ?
H7AB C7A H7AC 109.5 . . ?
C8A C7A H7AA 109.5 . . ?
C8A C7A H7AB 109.5 . . ?
C8A C7A H7AC 109.5 . . ?
C9 C8A H8AA 109.1 . . ?
C9 C8A H8AB 109.1 . . ?
C7A C8A C9 112.5(16) . . ?
C7A C8A H8AA 109.1 . . ?
C7A C8A H8AB 109.1 . . ?
H8AA C8A H8AB 107.8 . . ?
C1B O1B H1BA 109.5 . . ?
O1B C1B H1BB 110.6 . . ?
O1B C1B H1BC 110.6 . . ?
O1B C1B H1BD 110.3 . . ?
O1B C1B H1BE 110.3 . . ?
O1B C1B C2B 105.7(6) . . ?
O1B C1B C2C 107.0(8) . . ?
H1BB C1B H1BC 108.7 . . ?
H1BD C1B H1BE 108.6 . . ?
C2B C1B H1BB 110.6 . . ?
C2B C1B H1BC 110.6 . . ?
C2C C1B H1BD 110.3 . . ?
C2C C1B H1BE 110.3 . . ?
Br1B C2B H2BA 108.4 . . ?
C1B C2B Br1B 103.2(6) . . ?
C1B C2B H2BA 108.4 . . ?
C3B C2B Br1B 112.5(7) . . ?
C3B C2B C1B 115.7(8) . . ?
C3B C2B H2BA 108.4 . . ?
Br2B C3B H3BA 108.5 . . ?
C2B C3B Br2B 108.0(6) . . ?
C2B C3B H3BA 108.5 . . ?
C2B C3B C4B 115.4(11) . . ?
C4B C3B Br2B 107.8(8) . . ?
C4B C3B H3BA 108.5 . . ?
C3B C4B H4BA 109.5 . . ?
C3B C4B H4BB 109.5 . . ?
C3B C4B H4BC 109.5 . . ?
H4BA C4B H4BB 109.5 . . ?
H4BA C4B H4BC 109.5 . . ?
H4BB C4B H4BC 109.5 . . ?
Br1B C2C H2C 111.2 . . ?
C1B C2C Br1B 104.3(9) . . ?
C1B C2C H2C 111.2 . . ?
C3C C2C Br1B 105.3(10) . . ?
C3C C2C C1B 113.2(11) . . ?
C3C C2C H2C 111.2 . . ?
Br2B C3C H3C 107.0 . . ?
C2C C3C Br2B 108.1(9) . . ?
C2C C3C H3C 107.0 . . ?
C4C C3C Br2B 105.7(11) . . ?
C4C C3C C2C 121.3(15) . . ?
C4C C3C H3C 107.0 . . ?
C3C C4C H4CA 109.5 . . ?
C3C C4C H4CB 109.5 . . ?
C3C C4C H4CC 109.5 . . ?
H4CA C4C H4CB 109.5 . . ?
H4CA C4C H4CC 109.5 . . ?
H4CB C4C H4CC 109.5 . . ?

loop_
_geom_bond_atom_site_label_1
_geom_bond_atom_site_label_2
_geom_bond_distance
_geom_bond_site_symmetry_2
_geom_bond_publ_flag
O1 H1 0.8200 . ?
O1 C92 1.435(8) . ?
O2 H2 0.8200 . ?
O2 C70 1.438(7) . ?
O3 H3 0.8200 . ?
O3 C97 1.432(8) . ?
O4 H4 0.8200 . ?
O4 C90 1.444(7) . ?
O5 C36 1.383(5) . ?
O5 C73 1.405(6) . ?
O6 C73 1.415(6) . ?
O6 C76 1.388(6) . ?
O7 C80 1.421(7) . ?
O7 C85 1.380(6) . ?
O8 C47 1.391(5) . ?
O8 C80 1.400(6) . ?
O9 C38 1.387(5) . ?
O9 C61 1.420(6) . ?
O10 C32 1.382(5) . ?
O10 C61 1.419(5) . ?
O11 C26 1.396(6) . ?
O11 C54 1.415(6) . ?
O12 C25 1.391(5) . ?
O12 C54 1.419(6) . ?
C6 H6AA 0.9700 . ?
C6 H6AB 0.9700 . ?
C6 H6BC 0.9700 . ?
C6 H6BD 0.9700 . ?
C6 C58 1.528(8) . ?
C6 C5 1.510(11) . ?
C6 C5A 1.593(15) . ?
C9 H9BC 0.9700 . ?
C9 H9BD 0.9700 . ?
C9 H9AA 0.9700 . ?
C9 H9AB 0.9700 . ?
C9 C10 1.518(8) . ?
C9 C8 1.467(16) . ?
C9 C8A 1.520(15) . ?
C10 H10A 0.9700 . ?
C10 H10B 0.9700 . ?
C10 C11 1.527(7) . ?
C11 H11A 0.9700 . ?
C11 H11B 0.9700 . ?
C11 C12 1.534(7) . ?
C12 H12A 0.9700 . ?
C12 H12B 0.9700 . ?
C12 C45 1.542(7) . ?
C13 H13A 0.9600 . ?
C13 H13B 0.9600 . ?
C13 H13C 0.9600 . ?
C13 C14 1.539(9) . ?
C14 H14A 0.9700 . ?
C14 H14B 0.9700 . ?
C14 C15 1.510(8) . ?
C15 H15A 0.9700 . ?
C15 H15B 0.9700 . ?
C15 C16 1.535(8) . ?
C16 H16A 0.9700 . ?
C16 H16B 0.9700 . ?
C16 C17 1.512(7) . ?
C17 H17A 0.9700 . ?
C17 H17B 0.9700 . ?
C17 C18 1.532(7) . ?
C18 H18A 0.9700 . ?
C18 H18B 0.9700 . ?
C18 C39 1.539(6) . ?
C19 H19A 0.9600 . ?
C19 H19B 0.9600 . ?
C19 H19C 0.9600 . ?
C19 C20 1.495(10) . ?
C20 H20A 0.9700 . ?
C20 H20B 0.9700 . ?
C20 C21 1.535(10) . ?
C21 H21A 0.9700 . ?
C21 H21B 0.9700 . ?
C21 C22 1.527(9) . ?
C22 H22A 0.9700 . ?
C22 H22B 0.9700 . ?
C22 C23 1.523(7) . ?
C23 H23A 0.9700 . ?
C23 H23B 0.9700 . ?
C23 C24 1.525(8) . ?
C24 H24A 0.9700 . ?
C24 H24B 0.9700 . ?
C24 C57 1.534(7) . ?
C25 C29 1.397(6) . ?
C25 C60 1.403(6) . ?
C26 C31 1.389(6) . ?
C26 C42 1.401(6) . ?
C27 H27 0.9300 . ?
C27 C29 1.392(6) . ?
C27 C34 1.389(6) . ?
C28 C38 1.389(7) . ?
C28 C45 1.516(6) . ?
C28 C50 1.404(6) . ?
C29 C39 1.527(6) . ?
C30 C32 1.394(6) . ?
C30 C37 1.396(6) . ?
C30 C45 1.527(7) . ?
C31 C37 1.399(6) . ?
C31 C39 1.520(6) . ?
C32 C42 1.401(7) . ?
C33 C49 1.314(7) . ?
C33 C55 1.536(7) . ?
C33 C67 1.442(6) . ?
C34 C36 1.400(6) . ?
C34 C57 1.524(6) . ?
C35 C40 1.316(7) . ?
C35 C52 1.431(6) . ?
C35 C68 1.528(6) . ?
C36 C60 1.396(6) . ?
C37 H37 0.9300 . ?
C38 C83 1.403(6) . ?
C39 H39 0.9800 . ?
C40 C41 1.316(7) . ?
C41 C66 1.519(7) . ?
C41 C77 1.443(7) . ?
C42 C53 1.422(6) . ?
C43 C47 1.396(8) . ?
C43 C50 1.391(6) . ?
C43 C58 1.520(6) . ?
C44 C49 1.310(7) . ?
C44 C72 1.444(7) . ?
C44 C84 1.530(7) . ?
C45 H45 0.9800 . ?
C46 H46 0.9300 . ?
C46 C48 1.396(8) . ?
C46 C51 1.410(7) . ?
C47 C83 1.390(7) . ?
C48 C58 1.515(7) . ?
C48 C85 1.394(7) . ?
C50 H50 0.9300 . ?
C51 C57 1.523(7) . ?
C51 C76 1.392(7) . ?
C52 C71 1.216(6) . ?
C53 C67 1.203(7) . ?
C54 H54A 0.9700 . ?
C54 H54B 0.9700 . ?
C55 C102 1.524(7) . ?
C55 C106 1.544(8) . ?
C55 C111 1.527(8) . ?
C56 C63 1.416(7) . ?
C56 C76 1.391(7) . ?
C56 C85 1.416(7) . ?
C57 H57 0.9800 . ?
C58 H58 0.9800 . ?
C59 C69 1.539(7) . ?
C59 C74 1.306(8) . ?
C59 C79 1.449(7) . ?
C60 C71 1.429(6) . ?
C61 H61A 0.9700 . ?
C61 H61B 0.9700 . ?
C62 C64 1.313(8) . ?
C62 C65 1.439(7) . ?
C62 C99 1.529(8) . ?
C63 C88 1.205(8) . ?
C64 C82 1.306(8) . ?
C65 C81 1.203(7) . ?
C66 C94 1.525(7) . ?
C66 C107 1.544(8) . ?
C66 C109 1.517(8) . ?
C68 C100 1.541(7) . ?
C68 C103 1.538(7) . ?
C68 C104 1.530(7) . ?
C69 C95 1.534(8) . ?
C69 C101 1.529(8) . ?
C69 C105 1.536(7) . ?
C70 C75 1.474(7) . ?
C70 C119 1.521(8) . ?
C70 C125 1.506(10) . ?
C72 C86 1.206(8) . ?
C73 H73A 0.9700 . ?
C73 H73B 0.9700 . ?
C74 C78 1.318(8) . ?
C75 C79 1.203(8) . ?
C77 C96 1.207(8) . ?
C78 C88 1.433(7) . ?
C78 C93 1.537(7) . ?
C80 H80A 0.9700 . ?
C80 H80B 0.9700 . ?
C81 C83 1.426(7) . ?
C82 C87 1.436(8) . ?
C82 C98 1.531(8) . ?
C84 C91 1.528(7) . ?
C84 C116 1.535(8) . ?
C84 C118 1.524(8) . ?
C86 C90 1.476(7) . ?
C87 C89 1.207(9) . ?
C89 C92 1.462(8) . ?
C90 C121 1.523(8) . ?
C90 C123 1.507(9) . ?
C91 H91A 0.9600 . ?
C91 H91B 0.9600 . ?
C91 H91C 0.9600 . ?
C92 C127 1.517(9) . ?
C92 C128 1.500(9) . ?
C93 C112 1.550(8) . ?
C93 C115 1.522(8) . ?
C93 C120 1.535(8) . ?
C94 H94A 0.9600 . ?
C94 H94B 0.9600 . ?
C94 H94C 0.9600 . ?
C95 H95A 0.9600 . ?
C95 H95B 0.9600 . ?
C95 H95C 0.9600 . ?
C96 C97 1.481(8) . ?
C97 C124 1.522(11) . ?
C97 C126 1.478(10) . ?
C98 C110 1.540(9) . ?
C98 C117 1.511(9) . ?
C98 C122 1.545(9) . ?
C99 C108 1.522(8) . ?
C99 C113 1.529(8) . ?
C99 C114 1.530(8) . ?
C100 H10C 0.9600 . ?
C100 H10D 0.9600 . ?
C100 H10E 0.9600 . ?
C101 H10F 0.9600 . ?
C101 H10G 0.9600 . ?
C101 H10H 0.9600 . ?
C102 H10I 0.9600 . ?
C102 H10J 0.9600 . ?
C102 H10K 0.9600 . ?
C103 H10L 0.9600 . ?
C103 H10M 0.9600 . ?
C103 H10N 0.9600 . ?
C104 H10O 0.9600 . ?
C104 H10P 0.9600 . ?
C104 H10Q 0.9600 . ?
C105 H10R 0.9600 . ?
C105 H10S 0.9600 . ?
C105 H10T 0.9600 . ?
C106 H10U 0.9600 . ?
C106 H10V 0.9600 . ?
C106 H10W 0.9600 . ?
C107 H 0.9600 . ?
C107 H10X 0.9600 . ?
C107 H10Y 0.9600 . ?
C108 H10Z 0.9600 . ?
C108 HA 0.9600 . ?
C108 HB 0.9600 . ?
C109 H10 0.9600 . ?
C109 HC 0.9600 . ?
C109 HD 0.9600 . ?
C110 H11C 0.9600 . ?
C110 H11D 0.9600 . ?
C110 H11E 0.9600 . ?
C111 H11F 0.9600 . ?
C111 H11G 0.9600 . ?
C111 H11H 0.9600 . ?
C112 H11I 0.9600 . ?
C112 H11J 0.9600 . ?
C112 H11K 0.9600 . ?
C113 H11L 0.9600 . ?
C113 H11M 0.9600 . ?
C113 H11N 0.9600 . ?
C114 H11O 0.9600 . ?
C114 H11P 0.9600 . ?
C114 H11Q 0.9600 . ?
C115 H11R 0.9600 . ?
C115 H11S 0.9600 . ?
C115 H11T 0.9600 . ?
C116 H11U 0.9600 . ?
C116 H11V 0.9600 . ?
C116 H11W 0.9600 . ?
C117 H11X 0.9600 . ?
C117 H11Y 0.9600 . ?
C117 HE 0.9600 . ?
C118 H11Z 0.9600 . ?
C118 HF 0.9600 . ?
C118 HG 0.9600 . ?
C119 H11 0.9600 . ?
C119 HH 0.9600 . ?
C119 HI 0.9600 . ?
C120 H12C 0.9600 . ?
C120 H12D 0.9600 . ?
C120 H12E 0.9600 . ?
C121 H12F 0.9600 . ?
C121 H12G 0.9600 . ?
C121 H12H 0.9600 . ?
C122 H12I 0.9600 . ?
C122 H12J 0.9600 . ?
C122 H12K 0.9600 . ?
C123 H12L 0.9600 . ?
C123 H12M 0.9600 . ?
C123 H12N 0.9600 . ?
C124 H12O 0.9600 . ?
C124 H12P 0.9600 . ?
C124 H12Q 0.9600 . ?
C125 H12R 0.9600 . ?
C125 H12S 0.9600 . ?
C125 H12T 0.9600 . ?
C126 H12U 0.9600 . ?
C126 H12V 0.9600 . ?
C126 H12W 0.9600 . ?
C127 H12X 0.9600 . ?
C127 H12Y 0.9600 . ?
C127 HJ 0.9600 . ?
C128 H12Z 0.9600 . ?
C128 HK 0.9600 . ?
C128 HL 0.9600 . ?
C1 H1A 0.9600 . ?
C1 H1B 0.9600 . ?
C1 H1C 0.9600 . ?
C1 C2 1.530(15) . ?
C2 H2A 0.9700 . ?
C2 H2B 0.9700 . ?
C2 C3 1.509(17) . ?
C3 H3A 0.9700 . ?
C3 H3B 0.9700 . ?
C3 C4 1.505(11) . ?
C4 H4A 0.9700 . ?
C4 H4B 0.9700 . ?
C4 C5 1.515(14) . ?
C5 H5A 0.9700 . ?
C5 H5B 0.9700 . ?
C7 H7A 0.9600 . ?
C7 H7B 0.9600 . ?
C7 H7C 0.9600 . ?
C7 C8 1.547(18) . ?
C8 H8A 0.9700 . ?
C8 H8B 0.9700 . ?
C1A H1AA 0.9600 . ?
C1A H1AB 0.9600 . ?
C1A H1AC 0.9600 . ?
C1A C2A 1.541(17) . ?
C2A H2AA 0.9700 . ?
C2A H2AB 0.9700 . ?
C2A C3A 1.503(19) . ?
C3A H3AA 0.9700 . ?
C3A H3AB 0.9700 . ?
C3A C4A 1.514(14) . ?
C4A H4AA 0.9700 . ?
C4A H4AB 0.9700 . ?
C4A C5A 1.523(15) . ?
C5A H5AA 0.9700 . ?
C5A H5AB 0.9700 . ?
C7A H7AA 0.9600 . ?
C7A H7AB 0.9600 . ?
C7A H7AC 0.9600 . ?
C7A C8A 1.514(17) . ?
C8A H8AA 0.9700 . ?
C8A H8AB 0.9700 . ?
Br1B C2B 2.003(9) . ?
Br1B C2C 1.950(16) . ?
Br2B C3B 1.982(9) . ?
Br2B C3C 1.972(12) . ?
O1B H1BA 0.8200 . ?
O1B C1B 1.473(8) . ?
C1B H1BB 0.9700 . ?
C1B H1BC 0.9700 . ?
C1B H1BD 0.9700 . ?
C1B H1BE 0.9700 . ?
C1B C2B 1.570(11) . ?
C1B C2C 1.602(16) . ?
C2B H2BA 0.9800 . ?
C2B C3B 1.518(13) . ?
C3B H3BA 0.9800 . ?
C3B C4B 1.536(13) . ?
C4B H4BA 0.9600 . ?
C4B H4BB 0.9600 . ?
C4B H4BC 0.9600 . ?
C2C H2C 0.9800 . ?
C2C C3C 1.519(18) . ?
C3C H3C 0.9800 . ?
C3C C4C 1.475(17) . ?
C4C H4CA 0.9600 . ?
C4C H4CB 0.9600 . ?
C4C H4CC 0.9600 . ?

loop_
_exptl_oxdiff_crystal_face_indexfrac_h
_exptl_oxdiff_crystal_face_indexfrac_k
_exptl_oxdiff_crystal_face_indexfrac_l
_exptl_oxdiff_crystal_face_x
_exptl_oxdiff_crystal_face_y
_exptl_oxdiff_crystal_face_z
-8.0000 6.0002 10.9987 -1.0018 -0.0748 0.0878
8.0000 -6.0002 -10.9987 1.0018 0.0748 -0.0878
-0.0002 -6.9997 24.0002 -0.0256 0.6793 0.7607
4.0000 0.0001 26.0017 -0.1028 0.9806 0.1320
7.0001 6.9998 13.0025 -0.0294 0.7857 -0.6318
-7.0001 -6.9998 -15.0026 0.0588 -0.8448 0.6078
-6.0000 -2.0000 -22.0022 -0.0023 -0.9772 0.1412
-3.0001 4.0002 25.0002 -0.7646 0.5960 0.1655
-1.0000 9.0000 20.0008 -0.7852 0.5758 -0.3221
2.0001 10.9998 8.0014 -0.4925 0.3892 -0.7365
-5.0002 -3.9997 21.9991 -0.4860 0.3672 0.7596
-1.0001 -10.9999 -13.0013 0.6359 -0.4838 0.6313
5.0002 8.9997 -11.9985 0.1050 -0.0506 -0.9769
-6.0000 8.0001 13.9994 -0.9997 0.1286 -0.1013
-8.0001 -1.9996 17.9984 -0.7305 0.0981 0.7118
-6.0000 9.0001 6.9993 -0.9435 -0.0740 -0.2529
-2.9999 11.9999 1.0000 -0.7858 -0.0790 -0.6627
-10.0000 3.0002 -5.0024 -0.7659 -0.6664 0.1882
-3.9999 9.9999 -11.0006 -0.5857 -0.4951 -0.6267
9.0000 -3.0001 8.0022 0.6518 0.7019 -0.1071
4.0001 8.9999 18.0020 -0.4062 0.7824 -0.5715
1.0001 10.9999 14.0013 -0.6506 0.5133 -0.6193
-4.9999 3.9999 -22.0016 -0.2131 -0.8986 -0.3088
-8.0000 -0.9999 -18.0025 -0.2477 -0.9611 0.2119
